data_4336068
loop_
_publ_author_name
'Yuji Mikata'
'Anna Ugai'
'Risa Ohnishi'
'Hideo Konno'

_publ_contact_author_email mikata@cc.nara-wu.ac.jp
_publ_contact_author_name 'Yuji Mikata'
_publ_section_title
;
 Quantitative Fluorescent Detection of Pyrophosphate with
 Quinoline-Ligated Dinuclear Zinc Complexes
;
_journal_name_full 'Inorganic Chemistry'
_journal_page_first 10223
_journal_page_last 10225
_journal_paper_doi 10.1021/ic401605m
_journal_volume 52
_journal_year 2013
_chemical_formula_moiety 'C49 H46 Cl2 N8 O11 Zn2'
_chemical_formula_sum 'C49 H46 Cl2 N8 O11 Zn2'
_chemical_formula_weight 1124.62
_space_group_IT_number 2
_symmetry_cell_setting triclinic
_symmetry_Int_Tables_number 2
_symmetry_space_group_name_Hall '-P 1'
_symmetry_space_group_name_H-M 'P -1'
_atom_sites_solution_hydrogens geom
_atom_sites_solution_primary direct
_atom_sites_solution_secondary difmap
_cell_angle_alpha 96.6595(16)
_cell_angle_beta 105.1807(18)
_cell_angle_gamma 112.1835(9)
_cell_formula_units_Z 2
_cell_length_a 13.486(3)
_cell_length_b 13.795(3)
_cell_length_c 15.151(3)
_cell_measurement_reflns_used 6354
_cell_measurement_temperature 153
_cell_measurement_theta_max 27.49
_cell_measurement_theta_min 3.12
_cell_volume 2445.1(9)
_computing_cell_refinement CrystalClear
_computing_data_collection 'CrystalClear (Rigaku/MSC Inc., 2006)'
_computing_data_reduction CrystalClear
_computing_molecular_graphics 'CrystalStructure 4.0'
_computing_publication_material 'CrystalStructure 4.0 (Rigaku, 2010)'
_computing_structure_refinement 'SHELXL97 (Sheldrick, 2008)'
_computing_structure_solution 'SIR92 (Altomare, et al., 1994)'
_diffrn_ambient_temperature 153
_diffrn_detector_area_resol_mean 7.314
_diffrn_measured_fraction_theta_full 0.981
_diffrn_measured_fraction_theta_max 0.981
_diffrn_measurement_device_type 'Rigaku Mercury70'
_diffrn_measurement_method \w
_diffrn_radiation_type 'Mo K\a'
_diffrn_radiation_wavelength 0.71070
_diffrn_reflns_av_R_equivalents 0.0156
_diffrn_reflns_limit_h_max 17
_diffrn_reflns_limit_h_min -17
_diffrn_reflns_limit_k_max 17
_diffrn_reflns_limit_k_min -17
_diffrn_reflns_limit_l_max 19
_diffrn_reflns_limit_l_min -19
_diffrn_reflns_number 24221
_diffrn_reflns_theta_full 27.48
_diffrn_reflns_theta_max 27.48
_diffrn_standards_number 0
_exptl_absorpt_coefficient_mu 1.160
_exptl_absorpt_correction_T_max 0.793
_exptl_absorpt_correction_T_min 0.704
_exptl_absorpt_correction_type multi-scan
_exptl_absorpt_process_details 'REQAB (Rigaku, 1998)'
_exptl_crystal_colour colorless
_exptl_crystal_density_diffrn 1.527
_exptl_crystal_description unknown
_exptl_crystal_F_000 1156.00
_exptl_crystal_size_max 0.400
_exptl_crystal_size_mid 0.400
_exptl_crystal_size_min 0.200
_refine_diff_density_max 0.820
_refine_diff_density_min -0.540
_refine_ls_extinction_method none
_refine_ls_goodness_of_fit_ref 1.031
_refine_ls_hydrogen_treatment mixed
_refine_ls_number_parameters 847
_refine_ls_number_reflns 10996
_refine_ls_number_restraints 0
_refine_ls_R_factor_gt 0.0338
_refine_ls_shift/su_max 0.001
_refine_ls_structure_factor_coef Fsqd
_refine_ls_weighting_details 'w = 1/[\s^2^(Fo^2^)+(0.0526P)^2^+1.2249P] where P=(Fo^2^+2Fc^2^)/3'
_refine_ls_weighting_scheme calc
_refine_ls_wR_factor_ref 0.0926
_reflns_number_gt 10090
_reflns_number_total 10996
_reflns_threshold_expression F^2^>2.0\s(F^2^)
_cod_data_source_file ic401605m_si_003_1.cif
_cod_data_source_block HTQHPN-Zn(OAc)2-NaClO4-130
_cod_original_cell_volume 2445.0(9)
_cod_database_code 4336068

loop_
_symmetry_equiv_pos_site_id
_symmetry_equiv_pos_as_xyz
1 +X,+Y,+Z
2 -X,-Y,-Z

loop_
_atom_site_label
_atom_site_type_symbol
_atom_site_fract_x
_atom_site_fract_y
_atom_site_fract_z
_atom_site_U_iso_or_equiv
_atom_site_adp_type
_atom_site_occupancy
_atom_site_symmetry_multiplicity
_atom_site_calc_flag
_atom_site_refinement_flags
Zn1 Zn 0.384023(15) 0.235824(15) 0.113440(13) 0.02108(6) Uani 1.0 2 d .
Zn2 Zn 0.417223(15) 0.163791(16) 0.341094(13) 0.02207(6) Uani 1.0 2 d .
Cl1 Cl -0.08895(4) -0.21690(4) 0.30013(4) 0.04155(13) Uani 1.0 2 d .
Cl2 Cl -0.00554(4) 0.24071(4) 0.22877(4) 0.04064(12) Uani 1.0 2 d .
O1 O 0.33585(10) 0.15358(10) 0.20636(8) 0.0245(3) Uani 1.0 2 d .
O2 O 0.53946(10) 0.32695(10) 0.20704(9) 0.0275(3) Uani 1.0 2 d .
O3 O 0.56654(10) 0.26233(11) 0.33519(9) 0.0294(3) Uani 1.0 2 d .
O4 O -0.14011(14) -0.32678(14) 0.30678(14) 0.0511(5) Uani 1.0 2 d .
O5 O -0.00608(19) -0.1527(2) 0.39062(19) 0.0882(8) Uani 1.0 2 d .
O6 O -0.0380(3) -0.2107(2) 0.2297(3) 0.0953(10) Uani 1.0 2 d .
O7 O -0.17479(16) -0.17828(15) 0.27735(14) 0.0565(5) Uani 1.0 2 d .
O8 O -0.0299(3) 0.1597(4) 0.2863(3) 0.0770(11) Uani 0.6000 2 d .
O9 O -0.0633(6) 0.3019(5) 0.2446(4) 0.0975(19) Uani 0.6000 2 d .
O10 O -0.0528(3) 0.1798(4) 0.1324(3) 0.0638(10) Uani 0.6000 2 d .
O11 O 0.1128(4) 0.2958(5) 0.2563(4) 0.0904(17) Uani 0.6000 2 d .
O12 O -0.0167(4) 0.1419(4) 0.1877(6) 0.0688(17) Uani 0.4000 2 d .
O13 O -0.0973(4) 0.2386(5) 0.2574(4) 0.0477(12) Uani 0.4000 2 d .
O14 O 0.0050(7) 0.3091(7) 0.1615(6) 0.107(3) Uani 0.4000 2 d .
O15 O 0.0988(6) 0.2928(6) 0.3087(6) 0.076(2) Uani 0.4000 2 d .
N1 N 0.20506(12) 0.14183(12) 0.02782(11) 0.0262(3) Uani 1.0 2 d .
N2 N 0.24986(12) 0.05010(13) 0.33165(11) 0.0270(4) Uani 1.0 2 d .
N3 N 0.40606(13) 0.15382(12) -0.00048(10) 0.0252(3) Uani 1.0 2 d .
N4 N 0.33458(13) 0.35870(12) 0.07864(11) 0.0247(3) Uani 1.0 2 d .
N5 N 0.45531(13) 0.03034(12) 0.37426(10) 0.0250(3) Uani 1.0 2 d .
N6 N 0.39348(13) 0.24887(13) 0.45257(11) 0.0255(3) Uani 1.0 2 d .
N7 N 0.1415(3) -0.3618(3) 0.4460(3) 0.0775(8) Uani 1.0 2 d .
N8 N 0.1135(4) 0.6897(5) 0.1271(4) 0.1312(17) Uani 1.0 2 d .
C1 C 0.16735(15) 0.05194(15) 0.07344(13) 0.0273(4) Uani 1.0 2 d .
C2 C 0.21656(14) 0.09549(15) 0.17943(13) 0.0245(4) Uani 1.0 2 d .
C3 C 0.18784(15) 0.00439(16) 0.22922(13) 0.0285(4) Uani 1.0 2 d .
C4 C 0.20349(17) 0.10478(17) -0.06720(14) 0.0326(5) Uani 1.0 2 d .
C5 C 0.30787(16) 0.08904(15) -0.06745(13) 0.0289(4) Uani 1.0 2 d .
C6 C 0.29962(19) 0.01237(17) -0.14190(14) 0.0366(5) Uani 1.0 2 d .
C7 C 0.3954(2) 0.00524(17) -0.14836(15) 0.0374(5) Uani 1.0 2 d .
C8 C 0.6057(2) 0.08024(19) -0.09047(17) 0.0397(5) Uani 1.0 2 d .
C9 C 0.7068(2) 0.1545(2) -0.02799(17) 0.0423(5) Uani 1.0 2 d .
C10 C 0.70963(19) 0.22788(19) 0.04576(17) 0.0392(5) Uani 1.0 2 d .
C11 C 0.61100(17) 0.22621(17) 0.05581(15) 0.0324(4) Uani 1.0 2 d .
C12 C 0.50459(16) 0.15118(15) -0.00829(13) 0.0269(4) Uani 1.0 2 d .
C13 C 0.50166(18) 0.07664(15) -0.08305(14) 0.0313(4) Uani 1.0 2 d .
C14 C 0.14502(16) 0.21078(17) 0.03072(16) 0.0325(4) Uani 1.0 2 d .
C15 C 0.22393(16) 0.32934(16) 0.05463(13) 0.0295(4) Uani 1.0 2 d .
C16 C 0.1756(2) 0.4041(2) 0.05179(18) 0.0423(5) Uani 1.0 2 d .
C17 C 0.2451(3) 0.5111(2) 0.07820(18) 0.0451(6) Uani 1.0 2 d .
C18 C 0.4406(3) 0.65656(18) 0.13150(16) 0.0428(6) Uani 1.0 2 d .
C19 C 0.5544(3) 0.68648(17) 0.15173(16) 0.0448(6) Uani 1.0 2 d .
C20 C 0.5954(2) 0.60793(17) 0.14167(15) 0.0393(5) Uani 1.0 2 d .
C21 C 0.52324(17) 0.50026(16) 0.11558(14) 0.0311(4) Uani 1.0 2 d .
C22 C 0.40615(16) 0.46731(14) 0.09917(12) 0.0270(4) Uani 1.0 2 d .
C23 C 0.36335(19) 0.54636(17) 0.10321(15) 0.0352(5) Uani 1.0 2 d .
C24 C 0.26358(17) -0.03296(18) 0.37940(15) 0.0329(5) Uani 1.0 2 d .
C25 C 0.36162(16) -0.05432(15) 0.36795(13) 0.0291(4) Uani 1.0 2 d .
C26 C 0.35268(19) -0.16126(16) 0.35471(15) 0.0362(5) Uani 1.0 2 d .
C27 C 0.4426(2) -0.17911(17) 0.34713(15) 0.0369(5) Uani 1.0 2 d .
C28 C 0.6454(2) -0.10407(19) 0.35854(14) 0.0372(5) Uani 1.0 2 d .
C29 C 0.7453(2) -0.0172(2) 0.37592(15) 0.0392(5) Uani 1.0 2 d .
C30 C 0.75089(18) 0.08723(19) 0.39539(15) 0.0362(5) Uani 1.0 2 d .
C31 C 0.65624(17) 0.10318(17) 0.39535(14) 0.0304(4) Uani 1.0 2 d .
C32 C 0.55078(16) 0.01414(15) 0.37508(12) 0.0260(4) Uani 1.0 2 d .
C33 C 0.54606(18) -0.09146(16) 0.35929(13) 0.0311(4) Uani 1.0 2 d .
C34 C 0.19871(16) 0.10917(18) 0.37671(15) 0.0334(5) Uani 1.0 2 d .
C35 C 0.28618(15) 0.21026(16) 0.44990(13) 0.0285(4) Uani 1.0 2 d .
C36 C 0.24885(18) 0.26087(19) 0.51225(15) 0.0349(5) Uani 1.0 2 d .
C37 C 0.3241(2) 0.35275(19) 0.57750(16) 0.0372(5) Uani 1.0 2 d .
C38 C 0.5235(2) 0.48981(18) 0.65307(16) 0.0393(5) Uani 1.0 2 d .
C39 C 0.6349(2) 0.52616(19) 0.66014(16) 0.0410(5) Uani 1.0 2 d .
C40 C 0.66827(19) 0.47028(17) 0.59890(15) 0.0363(5) Uani 1.0 2 d .
C41 C 0.58926(16) 0.37954(16) 0.53031(14) 0.0298(4) Uani 1.0 2 d .
C42 C 0.47287(16) 0.34126(15) 0.52073(13) 0.0266(4) Uani 1.0 2 d .
C43 C 0.43994(18) 0.39621(16) 0.58412(14) 0.0315(4) Uani 1.0 2 d .
C44 C 0.60035(14) 0.32115(14) 0.28265(12) 0.0229(4) Uani 1.0 2 d .
C45 C 0.72648(17) 0.3902(2) 0.31213(17) 0.0394(5) Uani 1.0 2 d .
C46 C 0.0706(3) -0.3610(3) 0.47294(19) 0.0516(6) Uani 1.0 2 d .
C47 C -0.0181(3) -0.3596(3) 0.5095(2) 0.0559(7) Uani 1.0 2 d .
C48 C 0.0591(4) 0.6275(4) 0.1573(3) 0.0759(10) Uani 1.0 2 d .
C49 C -0.0111(5) 0.5496(4) 0.1955(3) 0.0937(13) Uani 1.0 2 d .
H1 H 0.2001(18) 0.0044(17) 0.0563(15) 0.022(5) Uiso 1.0 2 d .
H2 H 0.0854(19) 0.0163(18) 0.0522(15) 0.028(6) Uiso 1.0 2 d .
H3 H 0.1878(17) 0.1441(16) 0.1968(14) 0.019(5) Uiso 1.0 2 d .
H4 H 0.2165(19) -0.0490(18) 0.2076(16) 0.029(6) Uiso 1.0 2 d .
H5 H 0.108(2) -0.0305(19) 0.2172(16) 0.033(6) Uiso 1.0 2 d .
H6 H 0.139(2) 0.0385(19) -0.1011(16) 0.031(6) Uiso 1.0 2 d .
H7 H 0.201(3) 0.155(3) -0.098(2) 0.050(8) Uiso 1.0 2 d .
H8 H 0.229(3) -0.028(2) -0.1817(19) 0.042(7) Uiso 1.0 2 d .
H9 H 0.391(3) -0.050(2) -0.1997(19) 0.045(7) Uiso 1.0 2 d .
H10 H 0.600(3) 0.028(2) -0.1412(19) 0.043(7) Uiso 1.0 2 d .
H11 H 0.771(3) 0.154(2) -0.0349(19) 0.046(7) Uiso 1.0 2 d .
H12 H 0.783(2) 0.2802(19) 0.0916(17) 0.032(6) Uiso 1.0 2 d .
H13 H 0.613(2) 0.278(2) 0.1039(18) 0.039(7) Uiso 1.0 2 d .
H14 H 0.108(2) 0.1991(18) 0.0780(16) 0.030(6) Uiso 1.0 2 d .
H15 H 0.089(2) 0.192(2) -0.0294(18) 0.039(7) Uiso 1.0 2 d .
H16 H 0.099(3) 0.375(3) 0.0333(19) 0.048(8) Uiso 1.0 2 d .
H17 H 0.216(3) 0.564(3) 0.078(2) 0.061(9) Uiso 1.0 2 d .
H18 H 0.414(3) 0.710(3) 0.1387(19) 0.048(8) Uiso 1.0 2 d .
H19 H 0.601(3) 0.758(3) 0.1717(19) 0.048(7) Uiso 1.0 2 d .
H20 H 0.672(3) 0.626(3) 0.1515(19) 0.050(8) Uiso 1.0 2 d .
H21 H 0.5514(19) 0.4493(19) 0.1083(16) 0.029(6) Uiso 1.0 2 d .
H22 H 0.283(2) -0.0062(19) 0.4472(17) 0.033(6) Uiso 1.0 2 d .
H23 H 0.196(3) -0.098(2) 0.3604(18) 0.041(7) Uiso 1.0 2 d .
H24 H 0.283(2) -0.2147(19) 0.3517(16) 0.032(6) Uiso 1.0 2 d .
H25 H 0.440(2) -0.248(2) 0.3357(17) 0.036(6) Uiso 1.0 2 d .
H26 H 0.643(2) -0.172(2) 0.3478(18) 0.040(7) Uiso 1.0 2 d .
H27 H 0.814(3) -0.026(2) 0.3731(18) 0.041(7) Uiso 1.0 2 d .
H28 H 0.824(3) 0.150(3) 0.4096(19) 0.047(7) Uiso 1.0 2 d .
H29 H 0.663(2) 0.173(2) 0.4091(17) 0.033(6) Uiso 1.0 2 d .
H30 H 0.152(3) 0.134(2) 0.3275(19) 0.044(7) Uiso 1.0 2 d .
H31 H 0.149(2) 0.0645(19) 0.4041(17) 0.034(6) Uiso 1.0 2 d .
H32 H 0.180(3) 0.232(2) 0.5104(19) 0.043(7) Uiso 1.0 2 d .
H33 H 0.301(3) 0.386(3) 0.619(2) 0.048(8) Uiso 1.0 2 d .
H34 H 0.501(3) 0.522(2) 0.6931(19) 0.041(7) Uiso 1.0 2 d .
H35 H 0.687(3) 0.588(3) 0.705(2) 0.052(8) Uiso 1.0 2 d .
H36 H 0.748(3) 0.496(2) 0.6067(18) 0.041(7) Uiso 1.0 2 d .
H37 H 0.6116(19) 0.3416(19) 0.4888(17) 0.031(6) Uiso 1.0 2 d .
H38 H 0.760(3) 0.345(3) 0.294(3) 0.071(10) Uiso 1.0 2 d .
H39 H 0.742(3) 0.454(3) 0.289(2) 0.053(8) Uiso 1.0 2 d .
H40 H 0.756(3) 0.406(3) 0.374(3) 0.057(9) Uiso 1.0 2 d .
H47A H -0.0903 -0.4204 0.4715 0.0671 Uiso 1.0 2 calc R
H47B H -0.0252 -0.2918 0.5067 0.0671 Uiso 1.0 2 calc R
H47C H 0.0012 -0.3657 0.5750 0.0671 Uiso 1.0 2 calc R
H49A H -0.0600 0.5774 0.2170 0.1125 Uiso 1.0 2 calc R
H49B H 0.0369 0.5360 0.2488 0.1125 Uiso 1.0 2 calc R
H49C H -0.0583 0.4823 0.1469 0.1125 Uiso 1.0 2 calc R

loop_
_atom_site_aniso_label
_atom_site_aniso_U_11
_atom_site_aniso_U_22
_atom_site_aniso_U_33
_atom_site_aniso_U_12
_atom_site_aniso_U_13
_atom_site_aniso_U_23
Zn1 0.01691(10) 0.02019(10) 0.02259(11) 0.00493(8) 0.00539(8) 0.00536(8)
Zn2 0.01661(10) 0.02561(11) 0.02231(11) 0.00664(8) 0.00702(8) 0.00657(8)
Cl1 0.0304(3) 0.0382(3) 0.0606(4) 0.0124(2) 0.0221(3) 0.0199(3)
Cl2 0.0278(3) 0.0391(3) 0.0509(3) 0.0126(2) 0.0110(2) 0.0059(3)
O1 0.0148(6) 0.0265(6) 0.0242(6) 0.0017(5) 0.0041(5) 0.0074(5)
O2 0.0208(6) 0.0256(7) 0.0268(7) 0.0029(5) 0.0036(5) 0.0070(5)
O3 0.0188(6) 0.0370(7) 0.0294(7) 0.0068(6) 0.0082(5) 0.0138(6)
O4 0.0440(9) 0.0442(10) 0.0700(12) 0.0146(8) 0.0268(9) 0.0287(9)
O5 0.0506(13) 0.0693(15) 0.0970(19) 0.0034(11) -0.0130(12) 0.0110(13)
O6 0.130(3) 0.0750(15) 0.149(3) 0.0567(16) 0.119(3) 0.0619(16)
O7 0.0530(11) 0.0526(11) 0.0688(13) 0.0313(9) 0.0163(10) 0.0111(9)
O8 0.059(2) 0.074(3) 0.085(3) 0.0177(19) 0.0107(19) 0.039(2)
O9 0.127(5) 0.112(4) 0.074(3) 0.100(4) 0.003(3) -0.003(3)
O10 0.0420(17) 0.075(3) 0.059(2) 0.0138(17) 0.0209(16) -0.0104(18)
O11 0.036(2) 0.085(3) 0.092(4) -0.0204(19) 0.008(3) -0.001(3)
O12 0.034(3) 0.032(3) 0.123(6) 0.0088(19) 0.023(3) -0.016(3)
O13 0.032(2) 0.060(3) 0.049(3) 0.019(3) 0.0182(19) -0.005(3)
O14 0.147(7) 0.133(6) 0.147(7) 0.102(6) 0.116(6) 0.110(6)
O15 0.035(3) 0.076(4) 0.086(5) 0.018(3) -0.009(4) -0.011(4)
N1 0.0203(7) 0.0261(8) 0.0262(8) 0.0049(6) 0.0051(6) 0.0085(6)
N2 0.0192(7) 0.0328(8) 0.0265(8) 0.0067(6) 0.0088(6) 0.0101(7)
N3 0.0256(8) 0.0236(7) 0.0234(7) 0.0071(6) 0.0080(6) 0.0070(6)
N4 0.0244(7) 0.0234(7) 0.0260(8) 0.0093(6) 0.0078(6) 0.0091(6)
N5 0.0256(7) 0.0265(8) 0.0221(7) 0.0099(6) 0.0075(6) 0.0083(6)
N6 0.0241(8) 0.0314(8) 0.0262(8) 0.0138(7) 0.0114(6) 0.0113(7)
N7 0.0640(17) 0.085(2) 0.083(2) 0.0418(16) 0.0163(15) 0.0027(16)
N8 0.106(3) 0.185(5) 0.173(5) 0.085(4) 0.097(4) 0.099(4)
C1 0.0185(8) 0.0251(9) 0.0285(9) 0.0010(7) 0.0040(7) 0.0086(7)
C2 0.0150(8) 0.0257(9) 0.0283(9) 0.0045(7) 0.0060(7) 0.0076(7)
C3 0.0184(8) 0.0291(9) 0.0292(9) 0.0018(7) 0.0054(7) 0.0096(8)
C4 0.0259(9) 0.0351(11) 0.0231(9) 0.0032(8) 0.0015(8) 0.0072(8)
C5 0.0294(9) 0.0267(9) 0.0224(9) 0.0028(8) 0.0085(7) 0.0083(7)
C6 0.0395(12) 0.0305(10) 0.0244(9) -0.0007(9) 0.0115(9) 0.0031(8)
C7 0.0535(13) 0.0266(10) 0.0283(10) 0.0090(9) 0.0200(10) 0.0059(8)
C8 0.0567(14) 0.0386(12) 0.0412(12) 0.0280(11) 0.0296(11) 0.0148(10)
C9 0.0449(13) 0.0492(13) 0.0511(14) 0.0298(11) 0.0268(11) 0.0187(11)
C10 0.0312(11) 0.0444(12) 0.0452(12) 0.0194(10) 0.0127(10) 0.0107(10)
C11 0.0305(10) 0.0350(10) 0.0326(10) 0.0157(9) 0.0098(8) 0.0065(9)
C12 0.0325(9) 0.0262(9) 0.0261(9) 0.0126(8) 0.0134(8) 0.0114(7)
C13 0.0431(11) 0.0256(9) 0.0308(10) 0.0143(8) 0.0191(9) 0.0122(8)
C14 0.0210(9) 0.0361(11) 0.0386(11) 0.0110(8) 0.0065(8) 0.0148(9)
C15 0.0267(9) 0.0333(10) 0.0309(10) 0.0137(8) 0.0095(8) 0.0136(8)
C16 0.0345(11) 0.0479(13) 0.0562(14) 0.0250(10) 0.0176(10) 0.0239(11)
C17 0.0551(14) 0.0441(13) 0.0577(15) 0.0351(12) 0.0262(12) 0.0241(11)
C18 0.0673(16) 0.0284(11) 0.0389(12) 0.0223(11) 0.0213(11) 0.0148(9)
C19 0.0653(16) 0.0226(10) 0.0333(11) 0.0065(10) 0.0126(11) 0.0107(9)
C20 0.0390(12) 0.0309(11) 0.0335(11) 0.0025(9) 0.0061(9) 0.0122(9)
C21 0.0328(10) 0.0248(9) 0.0314(10) 0.0081(8) 0.0087(8) 0.0101(8)
C22 0.0322(10) 0.0226(9) 0.0236(9) 0.0087(8) 0.0085(7) 0.0081(7)
C23 0.0486(12) 0.0303(10) 0.0323(10) 0.0190(9) 0.0165(9) 0.0130(8)
C24 0.0254(9) 0.0384(11) 0.0326(10) 0.0072(8) 0.0117(8) 0.0173(9)
C25 0.0273(9) 0.0304(10) 0.0245(9) 0.0069(8) 0.0066(7) 0.0118(8)
C26 0.0387(11) 0.0284(10) 0.0333(10) 0.0061(9) 0.0088(9) 0.0129(8)
C27 0.0493(13) 0.0290(10) 0.0306(10) 0.0165(10) 0.0092(9) 0.0104(9)
C28 0.0544(13) 0.0430(12) 0.0281(10) 0.0331(11) 0.0151(9) 0.0130(9)
C29 0.0442(12) 0.0540(14) 0.0350(11) 0.0335(11) 0.0169(10) 0.0152(10)
C30 0.0330(11) 0.0439(12) 0.0378(11) 0.0210(10) 0.0137(9) 0.0117(9)
C31 0.0300(10) 0.0328(10) 0.0315(10) 0.0153(8) 0.0117(8) 0.0085(8)
C32 0.0301(9) 0.0307(9) 0.0204(8) 0.0153(8) 0.0084(7) 0.0087(7)
C33 0.0422(11) 0.0319(10) 0.0225(9) 0.0185(9) 0.0106(8) 0.0092(8)
C34 0.0215(9) 0.0464(12) 0.0342(10) 0.0124(9) 0.0142(8) 0.0125(9)
C35 0.0252(9) 0.0384(10) 0.0301(10) 0.0170(8) 0.0132(8) 0.0160(8)
C36 0.0309(10) 0.0476(12) 0.0405(11) 0.0239(10) 0.0200(9) 0.0182(10)
C37 0.0457(12) 0.0477(13) 0.0401(12) 0.0328(11) 0.0257(10) 0.0182(10)
C38 0.0530(14) 0.0383(12) 0.0343(11) 0.0256(11) 0.0180(10) 0.0068(9)
C39 0.0480(13) 0.0325(11) 0.0339(11) 0.0129(10) 0.0091(10) 0.0022(9)
C40 0.0342(11) 0.0359(11) 0.0320(10) 0.0099(9) 0.0085(9) 0.0069(9)
C41 0.0289(9) 0.0311(10) 0.0284(9) 0.0110(8) 0.0104(8) 0.0076(8)
C42 0.0298(9) 0.0293(9) 0.0252(9) 0.0150(8) 0.0104(7) 0.0111(7)
C43 0.0404(11) 0.0343(10) 0.0304(10) 0.0234(9) 0.0152(9) 0.0122(8)
C44 0.0193(8) 0.0214(8) 0.0244(8) 0.0066(7) 0.0059(7) 0.0024(7)
C45 0.0218(10) 0.0428(12) 0.0386(12) 0.0005(9) 0.0043(9) 0.0147(10)
C46 0.0473(14) 0.0519(15) 0.0473(14) 0.0248(12) 0.0008(11) 0.0039(12)
C47 0.0486(15) 0.0563(16) 0.0536(16) 0.0192(13) 0.0089(12) 0.0092(13)
C48 0.071(3) 0.107(3) 0.076(3) 0.055(3) 0.0354(19) 0.030(2)
C49 0.130(4) 0.072(3) 0.094(3) 0.045(3) 0.056(3) 0.024(2)

loop_
_atom_type_symbol
_atom_type_description
_atom_type_scat_dispersion_real
_atom_type_scat_dispersion_imag
_atom_type_scat_source
C C 0.0033 0.0016
;
International Tables for Crystallography
(1992, Vol. C, Tables 4.2.6.8 and 6.1.1.4)
;
H H 0.0000 0.0000
;
International Tables for Crystallography
(1992, Vol. C, Table 6.1.1.4)
;
Cl Cl 0.1484 0.1585
;
International Tables for Crystallography
(1992, Vol. C, Tables 4.2.6.8 and 6.1.1.4)
;
N N 0.0061 0.0033
;
International Tables for Crystallography
(1992, Vol. C, Tables 4.2.6.8 and 6.1.1.4)
;
O O 0.0106 0.0060
;
International Tables for Crystallography
(1992, Vol. C, Tables 4.2.6.8 and 6.1.1.4)
;
Zn Zn 0.2839 1.4301
;
International Tables for Crystallography
(1992, Vol. C, Tables 4.2.6.8 and 6.1.1.4)
;

loop_
_geom_angle_atom_site_label_1
_geom_angle_atom_site_label_2
_geom_angle_atom_site_label_3
_geom_angle
_geom_angle_publ_flag
O1 Zn1 O2 91.94(6) yes
O1 Zn1 N1 82.49(6) yes
O1 Zn1 N3 117.47(7) yes
O1 Zn1 N4 122.89(7) yes
O2 Zn1 N1 171.58(7) yes
O2 Zn1 N3 106.79(7) yes
O2 Zn1 N4 99.56(6) yes
N1 Zn1 N3 81.46(7) yes
N1 Zn1 N4 78.42(6) yes
N3 Zn1 N4 112.08(7) yes
O1 Zn2 O3 92.54(6) yes
O1 Zn2 N2 82.08(6) yes
O1 Zn2 N5 118.45(6) yes
O1 Zn2 N6 120.89(7) yes
O3 Zn2 N2 173.94(6) yes
O3 Zn2 N5 99.71(7) yes
O3 Zn2 N6 104.92(6) yes
N2 Zn2 N5 80.57(7) yes
N2 Zn2 N6 80.35(7) yes
N5 Zn2 N6 113.48(7) yes
O4 Cl1 O5 108.44(14) yes
O4 Cl1 O6 110.12(15) yes
O4 Cl1 O7 108.92(12) yes
O5 Cl1 O6 110.90(16) yes
O5 Cl1 O7 108.83(15) yes
O6 Cl1 O7 109.58(17) yes
O8 Cl2 O9 105.7(4) yes
O8 Cl2 O10 105.8(3) yes
O8 Cl2 O11 106.6(3) yes
O8 Cl2 O12 65.7(4) yes
O8 Cl2 O13 71.3(4) yes
O8 Cl2 O14 172.1(3) yes
O8 Cl2 O15 80.9(4) yes
O9 Cl2 O10 110.5(3) yes
O9 Cl2 O11 116.4(4) yes
O9 Cl2 O12 145.1(3) yes
O9 Cl2 O13 37.2(4) yes
O9 Cl2 O14 74.8(5) yes
O9 Cl2 O15 101.9(4) yes
O10 Cl2 O11 111.1(3) yes
O10 Cl2 O12 47.8(4) yes
O10 Cl2 O13 106.8(3) yes
O10 Cl2 O14 67.1(4) yes
O10 Cl2 O15 143.2(4) yes
O11 Cl2 O12 98.2(4) yes
O11 Cl2 O13 140.8(3) yes
O11 Cl2 O14 79.8(5) yes
O11 Cl2 O15 35.3(5) yes
O12 Cl2 O13 114.6(4) yes
O12 Cl2 O14 109.2(5) yes
O12 Cl2 O15 109.4(5) yes
O13 Cl2 O14 106.9(5) yes
O13 Cl2 O15 109.6(4) yes
O14 Cl2 O15 106.8(5) yes
Zn1 O1 Zn2 132.22(6) yes
Zn1 O1 C2 112.80(11) yes
Zn2 O1 C2 113.20(12) yes
Zn1 O2 C44 136.73(12) yes
Zn2 O3 C44 136.54(12) yes
Cl2 O8 O12 53.4(3) yes
Cl2 O8 O13 52.1(3) yes
O12 O8 O13 92.0(4) yes
Cl2 O9 O13 72.6(7) yes
Cl2 O9 O14 54.7(5) yes
O13 O9 O14 119.5(8) yes
Cl2 O10 O12 62.8(4) yes
Cl2 O10 O14 57.3(4) yes
O12 O10 O14 113.6(5) yes
Cl2 O11 O15 75.6(6) yes
Cl2 O12 O8 60.9(4) yes
Cl2 O12 O10 69.4(4) yes
O8 O12 O10 119.6(6) yes
Cl2 O13 O8 56.6(3) yes
Cl2 O13 O9 70.2(7) yes
O8 O13 O9 122.3(7) yes
Cl2 O14 O9 50.5(4) yes
Cl2 O14 O10 55.7(4) yes
O9 O14 O10 88.0(5) yes
Cl2 O15 O11 69.1(5) yes
Zn1 N1 C1 103.25(11) yes
Zn1 N1 C4 106.22(12) yes
Zn1 N1 C14 108.82(10) yes
C1 N1 C4 112.10(16) yes
C1 N1 C14 113.14(18) yes
C4 N1 C14 112.59(18) yes
Zn2 N2 C3 104.89(12) yes
Zn2 N2 C24 107.53(12) yes
Zn2 N2 C34 108.05(11) yes
C3 N2 C24 111.35(16) yes
C3 N2 C34 112.66(17) yes
C24 N2 C34 111.92(19) yes
Zn1 N3 C5 112.51(16) yes
Zn1 N3 C12 128.40(10) yes
C5 N3 C12 118.70(18) yes
Zn1 N4 C15 113.85(14) yes
Zn1 N4 C22 125.74(14) yes
C15 N4 C22 118.6(2) yes
Zn2 N5 C25 110.91(16) yes
Zn2 N5 C32 128.34(13) yes
C25 N5 C32 118.22(19) yes
Zn2 N6 C35 113.01(12) yes
Zn2 N6 C42 128.03(15) yes
C35 N6 C42 118.8(2) yes
N1 C1 C2 109.04(14) yes
O1 C2 C1 109.43(17) yes
O1 C2 C3 109.83(16) yes
C1 C2 C3 110.76(15) yes
N2 C3 C2 108.29(14) yes
N1 C4 C5 112.75(16) yes
N3 C5 C4 118.41(19) yes
N3 C5 C6 122.6(3) yes
C4 C5 C6 118.79(16) yes
C5 C6 C7 119.37(17) yes
C6 C7 C13 120.1(3) yes
C9 C8 C13 120.8(3) yes
C8 C9 C10 120.2(3) yes
C9 C10 C11 120.63(19) yes
C10 C11 C12 120.7(3) yes
N3 C12 C11 120.3(2) yes
N3 C12 C13 121.01(15) yes
C11 C12 C13 118.7(3) yes
C7 C13 C8 123.0(3) yes
C7 C13 C12 118.0(3) yes
C8 C13 C12 118.90(16) yes
N1 C14 C15 112.37(17) yes
N4 C15 C14 119.0(3) yes
N4 C15 C16 122.93(18) yes
C14 C15 C16 118.06(19) yes
C15 C16 C17 119.1(3) yes
C16 C17 C23 120.0(3) yes
C19 C18 C23 120.7(3) yes
C18 C19 C20 120.1(2) yes
C19 C20 C21 120.9(3) yes
C20 C21 C22 120.0(3) yes
N4 C22 C21 119.9(2) yes
N4 C22 C23 120.91(19) yes
C21 C22 C23 119.21(17) yes
C17 C23 C18 123.0(3) yes
C17 C23 C22 118.09(19) yes
C18 C23 C22 118.9(3) yes
N2 C24 C25 111.48(19) yes
N5 C25 C24 117.3(2) yes
N5 C25 C26 122.9(3) yes
C24 C25 C26 119.74(18) yes
C25 C26 C27 119.22(19) yes
C26 C27 C33 120.0(3) yes
C29 C28 C33 121.1(3) yes
C28 C29 C30 119.6(3) yes
C29 C30 C31 121.2(2) yes
C30 C31 C32 120.2(3) yes
N5 C32 C31 120.2(2) yes
N5 C32 C33 121.19(17) yes
C31 C32 C33 118.6(3) yes
C27 C33 C28 122.8(3) yes
C27 C33 C32 118.1(3) yes
C28 C33 C32 119.09(18) yes
N2 C34 C35 112.71(17) yes
N6 C35 C34 119.5(2) yes
N6 C35 C36 122.71(16) yes
C34 C35 C36 117.76(18) yes
C35 C36 C37 119.6(3) yes
C36 C37 C43 119.9(3) yes
C39 C38 C43 120.8(3) yes
C38 C39 C40 120.07(19) yes
C39 C40 C41 120.7(3) yes
C40 C41 C42 120.2(3) yes
N6 C42 C41 120.1(2) yes
N6 C42 C43 120.91(19) yes
C41 C42 C43 118.90(16) yes
C37 C43 C38 122.5(3) yes
C37 C43 C42 118.16(17) yes
C38 C43 C42 119.3(3) yes
O2 C44 O3 126.03(15) yes
O2 C44 C45 117.02(18) yes
O3 C44 C45 116.94(17) yes
N7 C46 C47 178.7(3) yes
N8 C48 C49 178.9(7) yes
N1 C1 H1 105.9(14) no
N1 C1 H2 110.0(15) no
C2 C1 H1 108.1(12) no
C2 C1 H2 111.5(15) no
H1 C1 H2 112.1(19) no
O1 C2 H3 107.3(11) no
C1 C2 H3 109.0(12) no
C3 C2 H3 110.5(14) no
N2 C3 H4 107.0(12) no
N2 C3 H5 110.7(15) no
C2 C3 H4 109.4(14) no
C2 C3 H5 110.6(17) no
H4 C3 H5 111(2) no
N1 C4 H6 112.3(17) no
N1 C4 H7 107(2) no
C5 C4 H6 107.9(19) no
C5 C4 H7 108(3) no
H6 C4 H7 109(3) no
C5 C6 H8 115(3) no
C7 C6 H8 126(3) no
C6 C7 H9 120.5(16) no
C13 C7 H9 119.5(16) no
C9 C8 H10 123.2(17) no
C13 C8 H10 115.9(16) no
C8 C9 H11 118.3(15) no
C10 C9 H11 121.4(15) no
C9 C10 H12 119.9(18) no
C11 C10 H12 119.5(18) no
C10 C11 H13 120.8(15) no
C12 C11 H13 118.4(16) no
N1 C14 H14 110.4(17) no
N1 C14 H15 108(2) no
C15 C14 H14 107.6(13) no
C15 C14 H15 109.6(16) no
H14 C14 H15 109(3) no
C15 C16 H16 116(2) no
C17 C16 H16 125(2) no
C16 C17 H17 121.7(16) no
C23 C17 H17 118.2(16) no
C19 C18 H18 119.4(15) no
C23 C18 H18 119.9(15) no
C18 C19 H19 117(3) no
C20 C19 H19 122(3) no
C19 C20 H20 121.7(19) no
C21 C20 H20 117.5(19) no
C20 C21 H21 119.9(13) no
C22 C21 H21 120.1(13) no
N2 C24 H22 108.7(17) no
N2 C24 H23 112.9(19) no
C25 C24 H22 105.8(17) no
C25 C24 H23 111(2) no
H22 C24 H23 107(3) no
C25 C26 H24 115.9(19) no
C27 C26 H24 124.9(19) no
C26 C27 H25 122.8(17) no
C33 C27 H25 117.2(17) no
C29 C28 H26 118.9(17) no
C33 C28 H26 119.9(17) no
C28 C29 H27 121.2(14) no
C30 C29 H27 119.1(14) no
C29 C30 H28 120(3) no
C31 C30 H28 119(3) no
C30 C31 H29 118.8(16) no
C32 C31 H29 121.0(17) no
N2 C34 H30 109.9(19) no
N2 C34 H31 110.9(19) no
C35 C34 H30 106.1(13) no
C35 C34 H31 109.8(13) no
H30 C34 H31 107(3) no
C35 C36 H32 120.0(19) no
C37 C36 H32 120.4(19) no
C36 C37 H33 120.6(15) no
C43 C37 H33 119.6(15) no
C39 C38 H34 121.5(14) no
C43 C38 H34 117.6(14) no
C38 C39 H35 119(3) no
C40 C39 H35 121(3) no
C39 C40 H36 118.7(16) no
C41 C40 H36 120.6(16) no
C40 C41 H37 120.9(12) no
C42 C41 H37 118.9(12) no
C44 C45 H38 107.2(17) no
C44 C45 H39 111.0(18) no
C44 C45 H40 110(2) no
H38 C45 H39 116(3) no
H38 C45 H40 102(4) no
H39 C45 H40 111(3) no
C46 C47 H47A 109.471 no
C46 C47 H47B 109.467 no
C46 C47 H47C 109.476 no
H47A C47 H47B 109.467 no
H47A C47 H47C 109.477 no
H47B C47 H47C 109.468 no
C48 C49 H49A 109.471 no
C48 C49 H49B 109.466 no
C48 C49 H49C 109.463 no
H49A C49 H49B 109.475 no
H49A C49 H49C 109.475 no
H49B C49 H49C 109.477 no

loop_
_geom_bond_atom_site_label_1
_geom_bond_atom_site_label_2
_geom_bond_distance
_geom_bond_publ_flag
Zn1 O1 1.9960(14) yes
Zn1 O2 2.0063(11) yes
Zn1 N1 2.1899(13) yes
Zn1 N3 2.1016(18) yes
Zn1 N4 2.115(2) yes
Zn2 O1 2.0086(13) yes
Zn2 O3 1.9915(13) yes
Zn2 N2 2.1634(15) yes
Zn2 N5 2.168(2) yes
Zn2 N6 2.107(2) yes
Cl1 O4 1.437(2) yes
Cl1 O5 1.443(3) yes
Cl1 O6 1.407(4) yes
Cl1 O7 1.429(3) yes
Cl2 O8 1.488(5) yes
Cl2 O9 1.386(8) yes
Cl2 O10 1.438(4) yes
Cl2 O11 1.400(5) yes
Cl2 O12 1.367(6) yes
Cl2 O13 1.406(7) yes
Cl2 O14 1.465(10) yes
Cl2 O15 1.451(6) yes
O1 C2 1.415(2) yes
O2 C44 1.253(3) yes
O3 C44 1.249(3) yes
O8 O12 1.552(10) yes
O8 O13 1.689(9) yes
O9 O13 0.890(9) yes
O9 O14 1.733(13) yes
O10 O12 1.138(8) yes
O10 O14 1.604(9) yes
O11 O15 0.866(11) yes
N1 C1 1.477(3) yes
N1 C4 1.463(3) yes
N1 C14 1.467(4) yes
N2 C3 1.483(3) yes
N2 C24 1.467(4) yes
N2 C34 1.466(4) yes
N3 C5 1.332(2) yes
N3 C12 1.378(3) yes
N4 C15 1.322(3) yes
N4 C22 1.384(3) yes
N5 C25 1.329(3) yes
N5 C32 1.385(4) yes
N6 C35 1.327(3) yes
N6 C42 1.386(2) yes
N7 C46 1.136(6) yes
N8 C48 1.128(7) yes
C1 C2 1.516(3) yes
C2 C3 1.518(3) yes
C4 C5 1.504(4) yes
C5 C6 1.404(4) yes
C6 C7 1.359(4) yes
C7 C13 1.403(3) yes
C8 C9 1.359(3) yes
C8 C13 1.419(4) yes
C9 C10 1.401(4) yes
C10 C11 1.370(4) yes
C11 C12 1.410(3) yes
C12 C13 1.420(4) yes
C14 C15 1.512(3) yes
C15 C16 1.412(4) yes
C16 C17 1.357(4) yes
C17 C23 1.407(4) yes
C18 C19 1.365(5) yes
C18 C23 1.414(3) yes
C19 C20 1.401(5) yes
C20 C21 1.371(3) yes
C21 C22 1.410(3) yes
C22 C23 1.416(4) yes
C24 C25 1.506(4) yes
C25 C26 1.420(4) yes
C26 C27 1.355(5) yes
C27 C33 1.408(3) yes
C28 C29 1.358(3) yes
C28 C33 1.417(4) yes
C29 C30 1.406(4) yes
C30 C31 1.375(4) yes
C31 C32 1.411(3) yes
C32 C33 1.423(4) yes
C34 C35 1.510(3) yes
C35 C36 1.412(4) yes
C36 C37 1.351(3) yes
C37 C43 1.416(4) yes
C38 C39 1.362(4) yes
C38 C43 1.414(3) yes
C39 C40 1.405(4) yes
C40 C41 1.376(3) yes
C41 C42 1.414(3) yes
C42 C43 1.415(4) yes
C44 C45 1.510(3) yes
C46 C47 1.450(5) yes
C48 C49 1.432(7) yes
C1 H1 0.96(3) no
C1 H2 0.97(3) no
C2 H3 0.94(3) no
C3 H4 1.01(3) no
C3 H5 0.96(3) no
C4 H6 0.958(19) no
C4 H7 0.89(4) no
C6 H8 0.89(3) no
C7 H9 1.00(3) no
C8 H10 0.95(3) no
C9 H11 0.90(4) no
C10 H12 0.983(19) no
C11 H13 0.95(3) no
C14 H14 0.97(3) no
C14 H15 0.95(3) no
C16 H16 0.91(3) no
C17 H17 0.95(4) no
C18 H18 0.95(4) no
C19 H19 0.91(3) no
C20 H20 0.93(4) no
C21 H21 0.92(3) no
C24 H22 0.98(3) no
C24 H23 0.95(3) no
C26 H24 0.93(3) no
C27 H25 0.93(3) no
C28 H26 0.92(3) no
C29 H27 0.99(4) no
C30 H28 0.98(3) no
C31 H29 0.92(3) no
C34 H30 1.02(3) no
C34 H31 0.95(3) no
C36 H32 0.85(3) no
C37 H33 0.92(4) no
C38 H34 0.90(4) no
C39 H35 0.92(3) no
C40 H36 0.97(3) no
C41 H37 0.95(3) no
C45 H38 0.96(5) no
C45 H39 0.95(4) no
C45 H40 0.88(4) no
C47 H47A 0.980 no
C47 H47B 0.980 no
C47 H47C 0.980 no
C49 H49A 0.980 no
C49 H49B 0.980 no
C49 H49C 0.980 no

loop_
_geom_contact_atom_site_label_1
_geom_contact_atom_site_label_2
_geom_contact_distance
_geom_contact_publ_flag
_geom_contact_site_symmetry_2
Zn1 O3 3.4905(14) no .
Zn1 C11 3.439(3) no .
Zn1 C21 3.406(2) no .
Zn2 O2 3.4526(15) no .
Zn2 C31 3.546(3) no .
Zn2 C41 3.4326(18) no .
O1 C14 3.572(3) no .
O1 C34 3.531(3) no .
O1 C44 3.2245(19) no .
O2 C11 3.089(3) no .
O2 C21 2.948(3) no .
O2 C22 3.388(3) no .
O3 C31 3.001(4) no .
O3 C32 3.483(3) no .
O3 C41 3.081(3) no .
O3 C42 3.588(3) no .
N3 C1 3.526(3) no .
N3 C7 2.790(3) no .
N4 C4 3.429(3) no .
N4 C17 2.792(4) no .
N5 C3 3.558(3) no .
N5 C27 2.804(4) no .
N6 C24 3.500(3) no .
N6 C37 2.797(4) no .
C1 C5 3.170(4) no .
C2 C14 3.064(4) no .
C2 C34 3.051(4) no .
C3 C25 3.133(3) no .
C4 C15 3.293(4) no .
C5 C13 2.751(4) no .
C6 C12 2.753(3) no .
C8 C11 2.783(4) no .
C9 C12 2.804(4) no .
C10 C13 2.792(3) no .
C11 C44 3.592(4) no .
C15 C23 2.748(3) no .
C16 C22 2.754(4) no .
C18 C21 2.790(5) no .
C19 C22 2.796(3) no .
C20 C23 2.789(4) no .
C24 C35 3.274(4) no .
C25 C33 2.754(4) no .
C26 C32 2.757(3) no .
C28 C31 2.789(4) no .
C29 C32 2.813(4) no .
C30 C33 2.786(3) no .
C35 C43 2.753(3) no .
C36 C42 2.758(4) no .
C38 C41 2.791(4) no .
C39 C42 2.805(3) no .
C40 C43 2.790(4) no .
O2 C38 3.595(4) no 2_666
O4 C20 3.488(3) no 1_445
O4 C37 3.334(4) no 2_556
O4 C46 3.490(4) no .
O4 C47 3.253(4) no .
O4 C49 3.447(7) no 1_545
O5 C24 3.440(4) no .
O5 C47 3.523(5) no .
O6 N8 3.430(8) no 1_545
O6 C3 3.358(4) no .
O6 C48 3.209(7) no 1_545
O6 C49 3.455(7) no 1_545
O7 C4 3.423(4) no 2_555
O7 C19 3.291(3) no 1_445
O7 C20 3.299(3) no 1_445
O7 C28 3.404(4) no 1_455
O7 C29 3.195(4) no 1_455
O8 C6 3.429(4) no 2_555
O8 C34 3.391(6) no .
O9 C10 3.404(6) no 1_455
O9 C47 3.498(6) no 2_556
O9 C49 3.432(8) no .
O10 C4 3.541(5) no 2_555
O10 C6 3.436(5) no 2_555
O10 C9 3.370(5) no 1_455
O10 C10 3.469(6) no 1_455
O10 C14 3.334(5) no .
O11 C39 3.150(5) no 2_666
O11 C40 3.423(5) no 2_666
O12 C2 3.468(7) no .
O12 C4 3.307(5) no 2_555
O12 C6 3.421(6) no 2_555
O13 C6 3.385(5) no 2_555
O13 C10 3.508(6) no 1_455
O13 C30 3.599(7) no 1_455
O13 C47 3.388(6) no 2_556
O14 C10 3.565(9) no 1_455
O14 C14 3.551(12) no .
O14 C16 3.163(11) no .
O14 C49 3.395(12) no .
O15 C34 3.428(10) no .
O15 C35 3.488(9) no .
O15 C36 3.394(9) no .
O15 C39 3.380(7) no 2_666
O15 C40 3.375(6) no 2_666
O15 C47 3.370(10) no 2_556
N3 C19 3.363(3) no 2_665
N7 C40 3.587(5) no 2_656
N8 O6 3.430(8) no 1_565
N8 C9 3.388(7) no 2_665
C2 O12 3.468(7) no .
C3 O6 3.358(4) no .
C4 O7 3.423(4) no 2_555
C4 O10 3.541(5) no 2_555
C4 O12 3.307(5) no 2_555
C5 C19 3.534(4) no 2_665
C6 O8 3.429(4) no 2_555
C6 O10 3.436(5) no 2_555
C6 O12 3.421(6) no 2_555
C6 O13 3.385(5) no 2_555
C6 C29 3.450(4) no 2_655
C7 C28 3.600(4) no 2_655
C7 C29 3.529(4) no 2_655
C7 C30 3.557(3) no 2_655
C9 O10 3.370(5) no 1_655
C9 N8 3.388(7) no 2_665
C10 O9 3.404(6) no 1_655
C10 O10 3.469(6) no 1_655
C10 O13 3.508(6) no 1_655
C10 O14 3.565(9) no 1_655
C11 C18 3.469(4) no 2_665
C12 C13 3.559(4) no 2_655
C12 C18 3.385(4) no 2_665
C12 C19 3.455(4) no 2_665
C13 C12 3.559(4) no 2_655
C13 C13 3.468(4) no 2_655
C14 O10 3.334(5) no .
C14 O14 3.551(12) no .
C16 O14 3.163(11) no .
C18 C11 3.469(4) no 2_665
C18 C12 3.385(4) no 2_665
C19 O7 3.291(3) no 1_665
C19 N3 3.363(3) no 2_665
C19 C5 3.534(4) no 2_665
C19 C12 3.455(4) no 2_665
C19 C28 3.589(4) no 1_565
C20 O4 3.488(3) no 1_665
C20 O7 3.299(3) no 1_665
C21 C21 3.391(3) no 2_665
C22 C38 3.541(3) no 2_666
C24 O5 3.440(4) no .
C27 C41 3.463(4) no 2_656
C27 C42 3.475(4) no 2_656
C28 O7 3.404(4) no 1_655
C28 C7 3.600(4) no 2_655
C28 C19 3.589(4) no 1_545
C28 C35 3.468(4) no 2_656
C28 C36 3.521(4) no 2_656
C29 O7 3.195(4) no 1_655
C29 C6 3.450(4) no 2_655
C29 C7 3.529(4) no 2_655
C30 O13 3.599(7) no 1_655
C30 C7 3.557(3) no 2_655
C30 C46 3.593(4) no 2_656
C34 O8 3.391(6) no .
C34 O15 3.428(10) no .
C35 O15 3.488(9) no .
C35 C28 3.468(4) no 2_656
C36 O15 3.394(9) no .
C36 C28 3.521(4) no 2_656
C37 O4 3.334(4) no 2_556
C38 O2 3.595(4) no 2_666
C38 C22 3.541(3) no 2_666
C39 O11 3.150(5) no 2_666
C39 O15 3.380(7) no 2_666
C40 O11 3.423(5) no 2_666
C40 O15 3.375(6) no 2_666
C40 N7 3.587(5) no 2_656
C41 C27 3.463(4) no 2_656
C42 C27 3.475(4) no 2_656
C46 O4 3.490(4) no .
C46 C30 3.593(4) no 2_656
C47 O4 3.253(4) no .
C47 O5 3.523(5) no .
C47 O9 3.498(6) no 2_556
C47 O13 3.388(6) no 2_556
C47 O15 3.370(10) no 2_556
C48 O6 3.209(7) no 1_565
C49 O4 3.447(7) no 1_565
C49 O6 3.455(7) no 1_565
C49 O9 3.432(8) no .
C49 O14 3.395(12) no .
Zn1 H1 3.058(19) no .
Zn1 H3 3.13(3) no .
Zn1 H7 3.25(3) no .
Zn1 H13 2.96(3) no .
Zn1 H14 3.45(3) no .
Zn1 H21 2.98(3) no .
Zn2 H3 3.18(2) no .
Zn2 H4 3.129(18) no .
Zn2 H22 3.25(3) no .
Zn2 H29 3.15(3) no .
Zn2 H30 3.39(4) no .
Zn2 H37 2.949(18) no .
O1 H1 2.578(17) no .
O1 H2 3.235(19) no .
O1 H4 2.65(3) no .
O1 H5 3.23(3) no .
O1 H14 3.50(3) no .
O1 H30 3.41(4) no .
O2 H13 2.22(4) no .
O2 H21 2.37(3) no .
O2 H38 2.82(4) no .
O2 H39 2.48(3) no .
O2 H40 3.03(3) no .
O3 H29 2.29(3) no .
O3 H37 2.27(3) no .
O3 H38 2.70(4) no .
O3 H39 3.10(3) no .
O3 H40 2.44(3) no .
N1 H3 2.63(3) no .
N2 H3 2.66(3) no .
N3 H1 3.17(3) no .
N3 H6 3.18(3) no .
N3 H7 2.78(4) no .
N3 H8 3.16(2) no .
N3 H13 2.58(2) no .
N4 H7 3.19(3) no .
N4 H14 3.02(3) no .
N4 H15 3.08(2) no .
N4 H16 3.18(4) no .
N4 H21 2.60(3) no .
N5 H4 3.22(2) no .
N5 H22 2.73(3) no .
N5 H23 3.20(3) no .
N5 H24 3.21(3) no .
N5 H29 2.61(3) no .
N6 H22 3.24(3) no .
N6 H30 2.98(3) no .
N6 H31 3.14(3) no .
N6 H32 3.16(4) no .
N6 H37 2.60(3) no .
N7 H47A 3.0606 no .
N7 H47B 3.0570 no .
N7 H47C 3.0475 no .
N8 H49A 3.0244 no .
N8 H49B 3.0351 no .
N8 H49C 3.0328 no .
C1 H4 2.67(3) no .
C1 H5 2.74(3) no .
C1 H6 2.54(3) no .
C1 H7 3.16(4) no .
C1 H14 2.45(3) no .
C1 H15 2.94(3) no .
C2 H14 2.73(3) no .
C2 H30 2.68(4) no .
C3 H1 2.67(3) no .
C3 H2 2.73(3) no .
C3 H22 3.26(3) no .
C3 H23 2.57(3) no .
C3 H30 2.46(4) no .
C3 H31 2.92(3) no .
C4 H1 2.45(3) no .
C4 H2 2.80(3) no .
C4 H8 2.56(4) no .
C4 H14 3.21(3) no .
C4 H15 2.42(4) no .
C5 H1 2.77(3) no .
C5 H9 3.29(4) no .
C6 H1 3.59(3) no .
C6 H6 2.54(3) no .
C6 H7 2.87(4) no .
C7 H10 2.62(3) no .
C8 H9 2.69(3) no .
C8 H12 3.277(19) no .
C9 H13 3.27(4) no .
C10 H10 3.27(3) no .
C11 H11 3.23(4) no .
C11 H21 3.52(3) no .
C11 H38 3.47(3) no .
C12 H9 3.33(3) no .
C12 H10 3.28(4) no .
C12 H12 3.30(3) no .
C13 H8 3.23(3) no .
C13 H11 3.22(3) no .
C13 H13 3.28(3) no .
C14 H1 3.24(3) no .
C14 H2 2.58(3) no .
C14 H3 2.77(3) no .
C14 H6 2.88(3) no .
C14 H7 2.41(4) no .
C14 H16 2.57(4) no .
C15 H3 3.51(3) no .
C15 H7 3.00(4) no .
C15 H17 3.26(4) no .
C16 H14 2.74(3) no .
C16 H15 2.70(3) no .
C17 H18 2.68(3) no .
C18 H17 2.65(3) no .
C18 H20 3.24(4) no .
C19 H21 3.24(3) no .
C20 H18 3.25(4) no .
C21 H19 3.24(3) no .
C22 H17 3.27(4) no .
C22 H18 3.29(4) no .
C22 H20 3.24(3) no .
C23 H16 3.24(3) no .
C23 H19 3.22(3) no .
C23 H21 3.27(3) no .
C24 H4 2.47(3) no .
C24 H5 2.80(3) no .
C24 H24 2.62(3) no .
C24 H30 3.26(4) no .
C24 H31 2.47(4) no .
C25 H4 2.72(3) no .
C25 H25 3.25(4) no .
C26 H4 3.40(3) no .
C26 H22 2.99(3) no .
C26 H23 2.59(4) no .
C27 H26 2.67(3) no .
C28 H25 2.63(3) no .
C28 H28 3.27(3) no .
C29 H29 3.24(4) no .
C30 H26 3.22(3) no .
C31 H27 3.30(4) no .
C32 H25 3.25(3) no .
C32 H26 3.28(4) no .
C32 H28 3.30(3) no .
C33 H24 3.26(3) no .
C33 H27 3.32(3) no .
C33 H29 3.28(3) no .
C34 H3 2.80(3) no .
C34 H4 3.29(3) no .
C34 H5 2.58(3) no .
C34 H22 2.47(3) no .
C34 H23 2.83(3) no .
C34 H32 2.61(4) no .
C35 H3 3.59(2) no .
C35 H22 2.96(3) no .
C35 H33 3.22(3) no .
C36 H30 2.80(3) no .
C36 H31 2.63(3) no .
C37 H34 2.62(2) no .
C38 H33 2.66(3) no .
C38 H36 3.26(4) no .
C39 H37 3.28(3) no .
C40 H34 3.22(4) no .
C41 H35 3.25(3) no .
C42 H33 3.26(4) no .
C42 H34 3.24(3) no .
C42 H36 3.30(3) no .
C43 H32 3.17(3) no .
C43 H35 3.24(3) no .
C43 H37 3.29(3) no .
C44 H13 2.77(3) no .
C44 H21 3.41(3) no .
C44 H29 3.15(3) no .
C44 H37 3.06(3) no .
C45 H13 3.04(3) no .
C45 H29 3.41(3) no .
C45 H37 3.44(3) no .
H1 H3 2.78(4) no .
H1 H4 2.47(4) no .
H1 H5 3.02(4) no .
H1 H6 2.47(4) no .
H1 H7 3.30(4) no .
H1 H14 3.38(4) no .
H2 H3 2.34(3) no .
H2 H4 3.00(4) no .
H2 H5 2.62(4) no .
H2 H6 2.62(4) no .
H2 H7 3.45(4) no .
H2 H14 2.40(4) no .
H2 H15 2.83(4) no .
H3 H4 2.85(4) no .
H3 H5 2.33(4) no .
H3 H14 2.21(4) no .
H3 H15 3.57(4) no .
H3 H30 2.17(4) no .
H3 H31 3.55(4) no .
H4 H22 3.43(4) no .
H4 H23 2.54(4) no .
H4 H24 3.53(4) no .
H4 H30 3.44(5) no .
H5 H22 3.56(4) no .
H5 H23 2.64(4) no .
H5 H30 2.42(4) no .
H5 H31 2.79(4) no .
H6 H8 2.28(5) no .
H6 H14 3.51(4) no .
H6 H15 2.65(5) no .
H7 H8 2.90(5) no .
H7 H14 3.32(5) no .
H7 H15 2.22(5) no .
H8 H9 2.39(5) no .
H9 H10 2.46(4) no .
H10 H11 2.31(3) no .
H11 H12 2.36(4) no .
H12 H13 2.34(5) no .
H12 H38 3.21(5) no .
H13 H21 2.79(5) no .
H13 H38 2.84(4) no .
H13 H39 3.07(4) no .
H14 H16 2.63(5) no .
H15 H16 2.54(5) no .
H16 H17 2.38(4) no .
H17 H18 2.50(4) no .
H18 H19 2.25(5) no .
H19 H20 2.38(6) no .
H20 H21 2.26(4) no .
H20 H39 3.57(5) no .
H21 H39 3.20(4) no .
H22 H24 3.07(4) no .
H22 H30 3.44(5) no .
H22 H31 2.34(5) no .
H23 H24 2.34(5) no .
H23 H30 3.53(5) no .
H23 H31 2.61(5) no .
H24 H25 2.39(5) no .
H25 H26 2.48(4) no .
H26 H27 2.32(4) no .
H27 H28 2.37(5) no .
H28 H29 2.30(5) no .
H29 H37 2.89(5) no .
H29 H38 3.20(5) no .
H29 H40 3.15(5) no .
H30 H32 2.80(4) no .
H31 H32 2.48(4) no .
H32 H33 2.25(3) no .
H33 H34 2.48(4) no .
H34 H35 2.27(5) no .
H35 H36 2.35(5) no .
H36 H37 2.36(3) no .
H37 H40 2.91(5) no .
Cl1 H5 3.55(3) no .
Cl1 H7 3.40(3) no 2_555
Cl1 H20 3.15(3) no 1_445
Cl1 H23 3.37(3) no .
Cl1 H27 3.55(4) no 1_455
Cl1 H32 3.41(4) no 2_556
Cl1 H33 3.55(3) no 2_556
Cl1 H47B 3.4080 no .
Cl1 H49A 3.1717 no 1_545
Cl2 H3 3.46(3) no .
Cl2 H8 3.15(3) no 2_555
Cl2 H12 3.33(3) no 1_455
Cl2 H14 3.17(3) no .
Cl2 H30 3.18(4) no .
Cl2 H47C 3.2338 no 2_556
O1 H10 3.09(4) no 2_655
O2 H34 2.73(4) no 2_666
O3 H34 3.46(4) no 2_666
O4 H20 2.77(3) no 1_445
O4 H32 3.19(4) no 2_556
O4 H33 2.61(4) no 2_556
O4 H39 2.78(3) no 1_445
O4 H47A 2.9780 no .
O4 H47B 2.9065 no .
O4 H49A 2.4896 no 1_545
O5 H22 3.45(3) no .
O5 H23 2.72(3) no .
O5 H27 3.47(4) no 1_455
O5 H28 3.35(3) no 2_656
O5 H31 2.88(3) no .
O5 H32 3.04(4) no 2_556
O5 H47B 2.7366 no .
O6 H4 3.44(3) no .
O6 H5 2.59(3) no .
O6 H7 2.96(4) no 2_555
O6 H15 3.00(3) no 2_555
O6 H20 3.47(3) no 1_445
O6 H23 2.93(3) no .
O6 H49A 2.8036 no 1_545
O7 H6 3.50(3) no 2_555
O7 H7 2.72(3) no 2_555
O7 H8 3.57(4) no 2_555
O7 H19 2.76(3) no 1_445
O7 H20 2.78(3) no 1_445
O7 H26 2.94(4) no 1_455
O7 H27 2.49(3) no 1_455
O7 H32 3.40(3) no 2_556
O7 H33 3.52(3) no 2_556
O8 H6 3.25(3) no 2_555
O8 H8 2.54(3) no 2_555
O8 H27 3.30(3) no 1_455
O8 H28 3.03(4) no 1_455
O8 H30 2.54(4) no .
O8 H31 3.38(3) no .
O8 H32 3.55(3) no .
O8 H47B 3.1842 no 2_556
O8 H47C 3.1617 no 2_556
O9 H8 3.44(3) no 2_555
O9 H12 2.57(3) no 1_455
O9 H38 2.91(5) no 1_455
O9 H47C 2.5761 no 2_556
O9 H49B 2.9784 no .
O9 H49C 3.0285 no .
O10 H1 3.179(18) no 2_555
O10 H2 3.47(3) no 2_555
O10 H3 3.37(3) no .
O10 H6 2.72(3) no 2_555
O10 H8 2.85(3) no 2_555
O10 H11 2.86(3) no 1_455
O10 H12 3.00(3) no 1_455
O10 H14 2.45(3) no .
O10 H15 3.46(4) no .
O10 H16 3.48(3) no .
O11 H3 2.80(3) no .
O11 H14 2.84(3) no .
O11 H30 2.76(4) no .
O11 H35 2.43(3) no 2_666
O11 H36 2.93(3) no 2_666
O11 H47C 3.5257 no 2_556
O12 H2 3.40(3) no .
O12 H3 2.71(3) no .
O12 H5 3.40(3) no .
O12 H6 2.37(2) no 2_555
O12 H8 2.67(3) no 2_555
O12 H14 2.64(3) no .
O12 H30 2.72(3) no .
O13 H8 2.68(3) no 2_555
O13 H12 2.86(3) no 1_455
O13 H28 2.99(4) no 1_455
O13 H38 2.94(5) no 1_455
O13 H47B 3.3802 no 2_556
O13 H47C 2.5942 no 2_556
O14 H11 3.45(3) no 1_455
O14 H12 2.75(3) no 1_455
O14 H14 2.81(4) no .
O14 H16 2.65(4) no .
O14 H49B 3.0740 no .
O14 H49C 2.8367 no .
O15 H3 3.26(3) no .
O15 H30 2.58(4) no .
O15 H32 3.28(3) no .
O15 H35 2.81(4) no 2_666
O15 H36 2.75(3) no 2_666
O15 H47B 3.2025 no 2_556
O15 H47C 2.7904 no 2_556
N1 H2 3.47(2) no 2_555
N3 H10 3.48(3) no 2_655
N3 H19 2.98(3) no 2_665
N4 H20 3.50(3) no 2_665
N4 H34 3.39(3) no 2_666
N4 H35 3.38(4) no 2_666
N5 H10 3.34(3) no 2_655
N6 H25 3.40(3) no 2_656
N6 H26 3.41(3) no 2_656
N7 H24 3.00(3) no .
N7 H28 3.24(3) no 2_656
N7 H29 3.002(19) no 2_656
N7 H36 2.94(4) no 2_656
N7 H37 3.11(3) no 2_656
N7 H40 2.97(4) no 2_656
N7 H47A 3.2907 no 2_546
N7 H47C 3.4467 no 2_546
N7 H49A 3.5758 no 1_545
N7 H49B 2.8669 no 1_545
N8 H4 3.28(3) no 1_565
N8 H11 2.88(3) no 2_665
N8 H16 2.97(3) no 2_565
N8 H17 2.75(4) no .
N8 H24 3.34(2) no 1_565
C1 H2 3.14(3) no 2_555
C1 H11 3.28(4) no 2_655
C4 H19 3.48(3) no 2_665
C5 H19 2.88(3) no 2_665
C6 H19 3.08(3) no 2_665
C6 H27 3.49(3) no 2_655
C7 H19 3.31(4) no 2_665
C8 H1 3.20(3) no 2_655
C8 H4 3.45(3) no 2_655
C8 H18 3.15(4) no 2_665
C9 H1 2.95(3) no 2_655
C9 H4 3.51(3) no 2_655
C9 H18 3.25(4) no 2_665
C10 H17 3.58(4) no 2_665
C10 H18 3.24(3) no 2_665
C10 H49C 3.5221 no 1_655
C11 H9 3.44(3) no 2_655
C11 H18 3.14(3) no 2_665
C12 H18 3.03(3) no 2_665
C12 H19 3.15(4) no 2_665
C13 H18 3.03(3) no 2_665
C13 H19 3.32(4) no 2_665
C14 H2 3.277(19) no 2_555
C15 H35 3.42(3) no 2_666
C18 H25 3.22(3) no 1_565
C18 H26 3.52(2) no 1_565
C19 H7 3.56(3) no 2_665
C19 H26 3.01(3) no 1_565
C20 H33 3.51(3) no 2_666
C20 H34 3.49(3) no 2_666
C21 H21 3.51(3) no 2_665
C21 H34 3.04(3) no 2_666
C22 H20 3.60(3) no 2_665
C22 H21 3.58(3) no 2_665
C22 H34 3.03(3) no 2_666
C22 H35 3.56(4) no 2_666
C23 H34 3.58(3) no 2_666
C27 H18 3.20(3) no 1_545
C27 H37 3.57(3) no 2_656
C28 H9 3.45(3) no 2_655
C28 H19 3.00(3) no 1_545
C28 H22 2.88(3) no 2_656
C29 H8 3.16(3) no 2_655
C29 H9 3.26(3) no 2_655
C29 H22 2.80(3) no 2_656
C29 H31 3.50(3) no 2_656
C30 H8 3.35(3) no 2_655
C30 H9 2.94(3) no 2_655
C30 H22 2.82(3) no 2_656
C30 H23 3.55(3) no 2_656
C30 H47B 3.4815 no 2_656
C31 H9 2.81(3) no 2_655
C31 H22 2.95(3) no 2_656
C32 H9 3.01(3) no 2_655
C32 H10 3.45(3) no 2_655
C32 H22 3.06(3) no 2_656
C33 H9 3.36(3) no 2_655
C33 H18 3.59(3) no 1_545
C33 H22 2.99(2) no 2_656
C35 H26 3.13(3) no 2_656
C36 H26 2.90(3) no 2_656
C36 H47B 3.1479 no 2_556
C37 H26 2.98(3) no 2_656
C37 H47A 3.5388 no 2_556
C38 H25 3.57(3) no 2_656
C39 H25 3.60(3) no 2_656
C40 H25 3.26(3) no 2_656
C41 H25 2.89(3) no 2_656
C42 H25 2.87(3) no 2_656
C42 H26 3.44(3) no 2_656
C43 H25 3.22(4) no 2_656
C43 H26 3.26(3) no 2_656
C44 H34 2.99(4) no 2_666
C45 H33 3.33(4) no 2_666
C45 H47A 3.0496 no 1_665
C46 H28 2.83(3) no 2_656
C46 H29 3.37(2) no 2_656
C46 H38 3.60(4) no 2_656
C46 H40 3.14(4) no 2_656
C46 H47A 3.3086 no 2_546
C46 H47C 3.4521 no 2_546
C46 H49B 3.3675 no 1_545
C47 H28 2.92(3) no 2_656
C47 H32 3.26(4) no 2_556
C47 H40 3.42(3) no 1_445
C48 H16 3.09(3) no 2_565
C48 H17 3.03(4) no .
C48 H24 3.382(19) no 1_565
C49 H12 3.54(2) no 1_455
H1 O10 3.179(18) no 2_555
H1 C8 3.20(3) no 2_655
H1 C9 2.95(3) no 2_655
H1 H10 2.90(4) no 2_655
H1 H11 2.36(5) no 2_655
H2 O10 3.47(3) no 2_555
H2 O12 3.40(3) no .
H2 N1 3.47(2) no 2_555
H2 C1 3.14(3) no 2_555
H2 C14 3.277(19) no 2_555
H2 H2 2.27(4) no 2_555
H2 H6 3.13(4) no 2_555
H2 H11 3.59(5) no 2_655
H2 H14 3.10(3) no 2_555
H2 H15 2.85(3) no 2_555
H3 Cl2 3.46(3) no .
H3 O10 3.37(3) no .
H3 O11 2.80(3) no .
H3 O12 2.71(3) no .
H3 O15 3.26(3) no .
H3 H35 3.38(4) no 2_666
H4 O6 3.44(3) no .
H4 N8 3.28(3) no 1_545
H4 C8 3.45(3) no 2_655
H4 C9 3.51(3) no 2_655
H4 H10 2.84(5) no 2_655
H4 H11 2.92(4) no 2_655
H5 Cl1 3.55(3) no .
H5 O6 2.59(3) no .
H5 O12 3.40(3) no .
H5 H6 3.28(4) no 2_555
H5 H15 3.19(3) no 2_555
H6 O7 3.50(3) no 2_555
H6 O8 3.25(3) no 2_555
H6 O10 2.72(3) no 2_555
H6 O12 2.37(2) no 2_555
H6 H2 3.13(4) no 2_555
H6 H5 3.28(4) no 2_555
H7 Cl1 3.40(3) no 2_555
H7 O6 2.96(4) no 2_555
H7 O7 2.72(3) no 2_555
H7 C19 3.56(3) no 2_665
H7 H19 3.04(5) no 2_665
H7 H20 3.17(5) no 2_665
H8 Cl2 3.15(3) no 2_555
H8 O7 3.57(4) no 2_555
H8 O8 2.54(3) no 2_555
H8 O9 3.44(3) no 2_555
H8 O10 2.85(3) no 2_555
H8 O12 2.67(3) no 2_555
H8 O13 2.68(3) no 2_555
H8 C29 3.16(3) no 2_655
H8 C30 3.35(3) no 2_655
H8 H19 3.52(4) no 2_665
H8 H27 3.04(4) no 2_655
H8 H28 3.42(4) no 2_655
H9 C11 3.44(3) no 2_655
H9 C28 3.45(3) no 2_655
H9 C29 3.26(3) no 2_655
H9 C30 2.94(3) no 2_655
H9 C31 2.81(3) no 2_655
H9 C32 3.01(3) no 2_655
H9 C33 3.36(3) no 2_655
H9 H13 3.60(5) no 2_655
H9 H28 3.40(4) no 2_655
H9 H29 3.17(4) no 2_655
H10 O1 3.09(4) no 2_655
H10 N3 3.48(3) no 2_655
H10 N5 3.34(3) no 2_655
H10 C32 3.45(3) no 2_655
H10 H1 2.90(4) no 2_655
H10 H4 2.84(5) no 2_655
H11 O10 2.86(3) no 1_655
H11 O14 3.45(3) no 1_655
H11 N8 2.88(3) no 2_665
H11 C1 3.28(4) no 2_655
H11 H1 2.36(5) no 2_655
H11 H2 3.59(5) no 2_655
H11 H4 2.92(4) no 2_655
H12 Cl2 3.33(3) no 1_655
H12 O9 2.57(3) no 1_655
H12 O10 3.00(3) no 1_655
H12 O13 2.86(3) no 1_655
H12 O14 2.75(3) no 1_655
H12 C49 3.54(2) no 1_655
H12 H17 3.53(5) no 2_665
H12 H49C 2.6583 no 1_655
H13 H9 3.60(5) no 2_655
H14 Cl2 3.17(3) no .
H14 O10 2.45(3) no .
H14 O11 2.84(3) no .
H14 O12 2.64(3) no .
H14 O14 2.81(4) no .
H14 H2 3.10(3) no 2_555
H15 O6 3.00(3) no 2_555
H15 O10 3.46(4) no .
H15 H2 2.85(3) no 2_555
H15 H5 3.19(3) no 2_555
H16 O10 3.48(3) no .
H16 O14 2.65(4) no .
H16 N8 2.97(3) no 2_565
H16 C48 3.09(3) no 2_565
H16 H49C 3.5892 no 2_565
H17 N8 2.75(4) no .
H17 C10 3.58(4) no 2_665
H17 C48 3.03(4) no .
H17 H12 3.53(5) no 2_665
H17 H49C 3.3432 no 2_565
H18 C8 3.15(4) no 2_665
H18 C9 3.25(4) no 2_665
H18 C10 3.24(3) no 2_665
H18 C11 3.14(3) no 2_665
H18 C12 3.03(3) no 2_665
H18 C13 3.03(3) no 2_665
H18 C27 3.20(3) no 1_565
H18 C33 3.59(3) no 1_565
H18 H25 2.87(4) no 1_565
H18 H26 3.48(3) no 1_565
H19 O7 2.76(3) no 1_665
H19 N3 2.98(3) no 2_665
H19 C4 3.48(3) no 2_665
H19 C5 2.88(3) no 2_665
H19 C6 3.08(3) no 2_665
H19 C7 3.31(4) no 2_665
H19 C12 3.15(4) no 2_665
H19 C13 3.32(4) no 2_665
H19 C28 3.00(3) no 1_565
H19 H7 3.04(5) no 2_665
H19 H8 3.52(4) no 2_665
H19 H26 2.56(4) no 1_565
H20 Cl1 3.15(3) no 1_665
H20 O4 2.77(3) no 1_665
H20 O6 3.47(3) no 1_665
H20 O7 2.78(3) no 1_665
H20 N4 3.50(3) no 2_665
H20 C22 3.60(3) no 2_665
H20 H7 3.17(5) no 2_665
H20 H33 3.44(5) no 2_666
H21 C21 3.51(3) no 2_665
H21 C22 3.58(3) no 2_665
H21 H34 3.28(4) no 2_666
H22 O5 3.45(3) no .
H22 C28 2.88(3) no 2_656
H22 C29 2.80(3) no 2_656
H22 C30 2.82(3) no 2_656
H22 C31 2.95(3) no 2_656
H22 C32 3.06(3) no 2_656
H22 C33 2.99(2) no 2_656
H22 H26 3.38(4) no 2_656
H22 H27 3.36(5) no 2_656
H22 H28 3.34(4) no 2_656
H22 H29 3.49(4) no 2_656
H23 Cl1 3.37(3) no .
H23 O5 2.72(3) no .
H23 O6 2.93(3) no .
H23 C30 3.55(3) no 2_656
H24 N7 3.00(3) no .
H24 N8 3.34(2) no 1_545
H24 C48 3.382(19) no 1_545
H24 H29 3.44(4) no 2_656
H24 H37 3.46(4) no 2_656
H24 H49B 3.5656 no 1_545
H25 N6 3.40(3) no 2_656
H25 C18 3.22(3) no 1_545
H25 C38 3.57(3) no 2_656
H25 C39 3.60(3) no 2_656
H25 C40 3.26(3) no 2_656
H25 C41 2.89(3) no 2_656
H25 C42 2.87(3) no 2_656
H25 C43 3.22(4) no 2_656
H25 H18 2.87(4) no 1_545
H25 H37 3.21(4) no 2_656
H26 O7 2.94(4) no 1_655
H26 N6 3.41(3) no 2_656
H26 C18 3.52(2) no 1_545
H26 C19 3.01(3) no 1_545
H26 C35 3.13(3) no 2_656
H26 C36 2.90(3) no 2_656
H26 C37 2.98(3) no 2_656
H26 C42 3.44(3) no 2_656
H26 C43 3.26(3) no 2_656
H26 H18 3.48(3) no 1_545
H26 H19 2.56(4) no 1_545
H26 H22 3.38(4) no 2_656
H26 H32 3.19(5) no 2_656
H26 H33 3.37(5) no 2_656
H27 Cl1 3.55(4) no 1_655
H27 O5 3.47(4) no 1_655
H27 O7 2.49(3) no 1_655
H27 O8 3.30(3) no 1_655
H27 C6 3.49(3) no 2_655
H27 H8 3.04(4) no 2_655
H27 H22 3.36(5) no 2_656
H27 H31 3.41(4) no 2_656
H27 H32 3.53(5) no 2_656
H28 O5 3.35(3) no 2_656
H28 O8 3.03(4) no 1_655
H28 O13 2.99(4) no 1_655
H28 N7 3.24(3) no 2_656
H28 C46 2.83(3) no 2_656
H28 C47 2.92(3) no 2_656
H28 H8 3.42(4) no 2_655
H28 H9 3.40(4) no 2_655
H28 H22 3.34(4) no 2_656
H28 H47B 2.5359 no 2_656
H28 H47C 2.9560 no 2_656
H29 N7 3.002(19) no 2_656
H29 C46 3.37(2) no 2_656
H29 H9 3.17(4) no 2_655
H29 H22 3.49(4) no 2_656
H29 H24 3.44(4) no 2_656
H30 Cl2 3.18(4) no .
H30 O8 2.54(4) no .
H30 O11 2.76(4) no .
H30 O12 2.72(3) no .
H30 O15 2.58(4) no .
H31 O5 2.88(3) no .
H31 O8 3.38(3) no .
H31 C29 3.50(3) no 2_656
H31 H27 3.41(4) no 2_656
H32 Cl1 3.41(4) no 2_556
H32 O4 3.19(4) no 2_556
H32 O5 3.04(4) no 2_556
H32 O7 3.40(3) no 2_556
H32 O8 3.55(3) no .
H32 O15 3.28(3) no .
H32 C47 3.26(4) no 2_556
H32 H26 3.19(5) no 2_656
H32 H27 3.53(5) no 2_656
H32 H47A 3.2694 no 2_556
H32 H47B 2.4870 no 2_556
H33 Cl1 3.55(3) no 2_556
H33 O4 2.61(4) no 2_556
H33 O7 3.52(3) no 2_556
H33 C20 3.51(3) no 2_666
H33 C45 3.33(4) no 2_666
H33 H20 3.44(5) no 2_666
H33 H26 3.37(5) no 2_656
H33 H39 2.80(5) no 2_666
H33 H40 3.23(5) no 2_666
H33 H47A 3.0519 no 2_556
H33 H47B 3.3513 no 2_556
H34 O2 2.73(4) no 2_666
H34 O3 3.46(4) no 2_666
H34 N4 3.39(3) no 2_666
H34 C20 3.49(3) no 2_666
H34 C21 3.04(3) no 2_666
H34 C22 3.03(3) no 2_666
H34 C23 3.58(3) no 2_666
H34 C44 2.99(4) no 2_666
H34 H21 3.28(4) no 2_666
H34 H39 3.48(5) no 2_666
H35 O11 2.43(3) no 2_666
H35 O15 2.81(4) no 2_666
H35 N4 3.38(4) no 2_666
H35 C15 3.42(3) no 2_666
H35 C22 3.56(4) no 2_666
H35 H3 3.38(4) no 2_666
H36 O11 2.93(3) no 2_666
H36 O15 2.75(3) no 2_666
H36 N7 2.94(4) no 2_656
H36 H47A 3.3533 no 1_665
H36 H47C 3.4124 no 1_665
H36 H49B 3.3531 no 2_666
H37 N7 3.11(3) no 2_656
H37 C27 3.57(3) no 2_656
H37 H24 3.46(4) no 2_656
H37 H25 3.21(4) no 2_656
H38 O9 2.91(5) no 1_655
H38 O13 2.94(5) no 1_655
H38 C46 3.60(4) no 2_656
H38 H47A 3.4659 no 1_665
H38 H47C 3.1941 no 2_656
H39 O4 2.78(3) no 1_665
H39 H33 2.80(5) no 2_666
H39 H34 3.48(5) no 2_666
H39 H47A 2.9037 no 1_665
H39 H49A 3.1257 no 1_655
H40 N7 2.97(4) no 2_656
H40 C46 3.14(4) no 2_656
H40 C47 3.42(3) no 1_665
H40 H33 3.23(5) no 2_666
H40 H47A 2.4546 no 1_665
H40 H47C 3.4355 no 2_656
H47A O4 2.9780 no .
H47A N7 3.2907 no 2_546
H47A C37 3.5388 no 2_556
H47A C45 3.0496 no 1_445
H47A C46 3.3086 no 2_546
H47A H32 3.2694 no 2_556
H47A H33 3.0519 no 2_556
H47A H36 3.3533 no 1_445
H47A H38 3.4659 no 1_445
H47A H39 2.9037 no 1_445
H47A H40 2.4546 no 1_445
H47B Cl1 3.4080 no .
H47B O4 2.9065 no .
H47B O5 2.7366 no .
H47B O8 3.1842 no 2_556
H47B O13 3.3802 no 2_556
H47B O15 3.2025 no 2_556
H47B C30 3.4815 no 2_656
H47B C36 3.1479 no 2_556
H47B H28 2.5359 no 2_656
H47B H32 2.4870 no 2_556
H47B H33 3.3513 no 2_556
H47C Cl2 3.2338 no 2_556
H47C O8 3.1617 no 2_556
H47C O9 2.5761 no 2_556
H47C O11 3.5257 no 2_556
H47C O13 2.5942 no 2_556
H47C O15 2.7904 no 2_556
H47C N7 3.4467 no 2_546
H47C C46 3.4521 no 2_546
H47C H28 2.9560 no 2_656
H47C H36 3.4124 no 1_445
H47C H38 3.1941 no 2_656
H47C H40 3.4355 no 2_656
H49A Cl1 3.1717 no 1_565
H49A O4 2.4896 no 1_565
H49A O6 2.8036 no 1_565
H49A N7 3.5758 no 1_565
H49A H39 3.1257 no 1_455
H49B O9 2.9784 no .
H49B O14 3.0740 no .
H49B N7 2.8669 no 1_565
H49B C46 3.3675 no 1_565
H49B H24 3.5656 no 1_565
H49B H36 3.3531 no 2_666
H49C O9 3.0285 no .
H49C O14 2.8367 no .
H49C C10 3.5221 no 1_455
H49C H12 2.6583 no 1_455
H49C H16 3.5892 no 2_565
H49C H17 3.3432 no 2_565

loop_
_geom_torsion_atom_site_label_1
_geom_torsion_atom_site_label_2
_geom_torsion_atom_site_label_3
_geom_torsion_atom_site_label_4
_geom_torsion
_geom_torsion_publ_flag
O1 Zn1 O2 C44 19.07(17) no
O2 Zn1 O1 Zn2 0.21(12) no
O2 Zn1 O1 C2 163.65(10) no
O1 Zn1 N1 C1 -18.44(10) no
O1 Zn1 N1 C4 -136.53(11) no
O1 Zn1 N1 C14 102.01(11) no
N1 Zn1 O1 Zn2 -173.44(12) no
N1 Zn1 O1 C2 -10.01(10) no
O1 Zn1 N3 C5 77.90(12) no
O1 Zn1 N3 C12 -94.79(13) no
N3 Zn1 O1 Zn2 110.29(11) no
N3 Zn1 O1 C2 -86.28(11) no
O1 Zn1 N4 C15 -51.42(12) no
O1 Zn1 N4 C22 113.09(13) no
N4 Zn1 O1 Zn2 -102.48(11) no
N4 Zn1 O1 C2 60.95(10) no
O2 Zn1 N3 C5 179.24(10) no
O2 Zn1 N3 C12 6.56(15) no
N3 Zn1 O2 C44 -100.42(16) no
O2 Zn1 N4 C15 -150.03(11) no
O2 Zn1 N4 C22 14.48(15) no
N4 Zn1 O2 C44 142.90(16) no
N1 Zn1 N3 C5 1.02(11) no
N1 Zn1 N3 C12 -171.67(14) no
N3 Zn1 N1 C1 100.92(10) no
N3 Zn1 N1 C4 -17.17(10) no
N3 Zn1 N1 C14 -138.63(11) no
N1 Zn1 N4 C15 21.65(11) no
N1 Zn1 N4 C22 -173.84(15) no
N4 Zn1 N1 C1 -144.31(11) no
N4 Zn1 N1 C4 97.59(11) no
N4 Zn1 N1 C14 -23.87(10) no
N3 Zn1 N4 C15 97.37(12) no
N3 Zn1 N4 C22 -98.13(13) no
N4 Zn1 N3 C5 -72.73(11) no
N4 Zn1 N3 C12 114.59(13) no
O1 Zn2 O3 C44 17.38(16) no
O3 Zn2 O1 Zn1 -10.69(12) no
O3 Zn2 O1 C2 -174.07(10) no
O1 Zn2 N2 C3 19.06(10) no
O1 Zn2 N2 C24 137.69(10) no
O1 Zn2 N2 C34 -101.33(10) no
N2 Zn2 O1 Zn1 172.11(12) no
N2 Zn2 O1 C2 8.73(10) no
O1 Zn2 N5 C25 -72.26(12) no
O1 Zn2 N5 C32 89.10(11) no
N5 Zn2 O1 Zn1 -113.17(11) no
N5 Zn2 O1 C2 83.44(11) no
O1 Zn2 N6 C35 59.43(14) no
O1 Zn2 N6 C42 -115.45(14) no
N6 Zn2 O1 Zn1 98.39(12) no
N6 Zn2 O1 C2 -64.99(11) no
O3 Zn2 N5 C25 -170.53(9) no
O3 Zn2 N5 C32 -9.17(11) no
N5 Zn2 O3 C44 136.81(16) no
O3 Zn2 N6 C35 161.72(11) no
O3 Zn2 N6 C42 -13.16(16) no
N6 Zn2 O3 C44 -105.55(16) no
N2 Zn2 N5 C25 3.33(9) no
N2 Zn2 N5 C32 164.69(12) no
N5 Zn2 N2 C3 -101.65(11) no
N5 Zn2 N2 C24 16.98(9) no
N5 Zn2 N2 C34 137.96(10) no
N2 Zn2 N6 C35 -15.23(12) no
N2 Zn2 N6 C42 169.89(16) no
N6 Zn2 N2 C3 142.39(12) no
N6 Zn2 N2 C24 -98.99(10) no
N6 Zn2 N2 C34 22.00(10) no
N5 Zn2 N6 C35 -90.46(12) no
N5 Zn2 N6 C42 94.66(15) no
N6 Zn2 N5 C25 78.42(10) no
N6 Zn2 N5 C32 -120.22(11) no
O8 Cl2 O9 O13 -23.0(4) no
O8 Cl2 O9 O14 -171.84(13) no
O9 Cl2 O8 O12 143.9(2) no
O9 Cl2 O8 O13 14.4(2) no
O8 Cl2 O10 O12 -33.5(3) no
O8 Cl2 O10 O14 176.5(2) no
O10 Cl2 O8 O12 26.6(3) no
O10 Cl2 O8 O13 -102.8(2) no
O8 Cl2 O11 O15 -45.2(5) no
O11 Cl2 O8 O12 -91.7(3) no
O11 Cl2 O8 O13 138.9(3) no
O8 Cl2 O12 O8 0.00(16) no
O8 Cl2 O12 O10 144.3(4) no
O12 Cl2 O8 O12 0.0(3) no
O12 Cl2 O8 O13 -129.4(3) no
O8 Cl2 O13 O8 0.00(14) no
O8 Cl2 O13 O9 156.6(4) no
O13 Cl2 O8 O12 129.4(2) no
O13 Cl2 O8 O13 0.00(19) no
O8 Cl2 O15 O11 136.5(6) no
O15 Cl2 O8 O12 -116.2(4) no
O15 Cl2 O8 O13 114.4(4) no
O9 Cl2 O10 O12 -147.5(3) no
O9 Cl2 O10 O14 62.5(3) no
O10 Cl2 O9 O13 91.0(4) no
O10 Cl2 O9 O14 -57.8(2) no
O9 Cl2 O11 O15 72.4(6) no
O11 Cl2 O9 O13 -141.1(4) no
O11 Cl2 O9 O14 70.1(3) no
O9 Cl2 O12 O8 -82.7(7) no
O9 Cl2 O12 O10 61.7(8) no
O12 Cl2 O9 O13 46.9(8) no
O12 Cl2 O9 O14 -101.9(7) no
O9 Cl2 O13 O8 -156.6(5) no
O9 Cl2 O13 O9 0.0(4) no
O13 Cl2 O9 O13 -0.0(4) no
O13 Cl2 O9 O14 -148.8(5) no
O9 Cl2 O14 O9 -0.0(2) no
O9 Cl2 O14 O10 -120.6(3) no
O14 Cl2 O9 O13 148.8(4) no
O14 Cl2 O9 O14 -0.0(3) no
O9 Cl2 O15 O11 -119.2(6) no
O15 Cl2 O9 O13 -106.8(4) no
O15 Cl2 O9 O14 104.4(4) no
O10 Cl2 O11 O15 -160.0(4) no
O11 Cl2 O10 O12 81.7(4) no
O11 Cl2 O10 O14 -68.3(4) no
O10 Cl2 O12 O8 -144.3(4) no
O10 Cl2 O12 O10 0.0(2) no
O12 Cl2 O10 O12 0.0(4) no
O12 Cl2 O10 O14 -150.0(4) no
O10 Cl2 O13 O8 101.4(3) no
O10 Cl2 O13 O9 -102.0(3) no
O13 Cl2 O10 O12 -108.3(3) no
O13 Cl2 O10 O14 101.7(3) no
O10 Cl2 O14 O9 120.6(3) no
O10 Cl2 O14 O10 -0.00(19) no
O14 Cl2 O10 O12 150.0(5) no
O14 Cl2 O10 O14 -0.0(5) no
O10 Cl2 O15 O11 32.2(10) no
O15 Cl2 O10 O12 62.5(7) no
O15 Cl2 O10 O14 -87.6(7) no
O11 Cl2 O12 O8 104.5(3) no
O11 Cl2 O12 O10 -111.1(4) no
O12 Cl2 O11 O15 -112.2(5) no
O11 Cl2 O13 O8 -93.5(6) no
O11 Cl2 O13 O9 63.1(7) no
O13 Cl2 O11 O15 35.4(8) no
O11 Cl2 O14 O9 -121.1(3) no
O11 Cl2 O14 O10 118.3(4) no
O14 Cl2 O11 O15 139.6(6) no
O11 Cl2 O15 O11 -0.0(5) no
O15 Cl2 O11 O15 -0.0(6) no
O12 Cl2 O13 O8 50.8(4) no
O12 Cl2 O13 O9 -152.6(4) no
O13 Cl2 O12 O8 -53.6(4) no
O13 Cl2 O12 O10 90.7(4) no
O12 Cl2 O14 O9 143.6(3) no
O12 Cl2 O14 O10 23.1(4) no
O14 Cl2 O12 O8 -173.5(4) no
O14 Cl2 O12 O10 -29.2(5) no
O12 Cl2 O15 O11 76.4(7) no
O15 Cl2 O12 O8 70.0(4) no
O15 Cl2 O12 O10 -145.7(4) no
O13 Cl2 O14 O9 19.1(3) no
O13 Cl2 O14 O10 -101.5(3) no
O14 Cl2 O13 O8 171.9(3) no
O14 Cl2 O13 O9 -31.5(4) no
O13 Cl2 O15 O11 -157.1(5) no
O15 Cl2 O13 O8 -72.7(4) no
O15 Cl2 O13 O9 83.9(5) no
O14 Cl2 O15 O11 -41.7(8) no
O15 Cl2 O14 O9 -98.1(4) no
O15 Cl2 O14 O10 141.3(4) no
Zn1 O1 C2 C1 36.60(18) no
Zn1 O1 C2 C3 158.39(10) no
Zn2 O1 C2 C1 -156.68(11) no
Zn2 O1 C2 C3 -34.89(18) no
Zn1 O2 C44 O3 -19.2(4) no
Zn1 O2 C44 C45 159.65(12) no
Zn2 O3 C44 O2 -6.0(4) no
Zn2 O3 C44 C45 175.19(11) no
Cl2 O8 O12 Cl2 0.00(3) no
Cl2 O8 O12 O10 -38.9(3) no
Cl2 O8 O13 Cl2 0.00(3) no
Cl2 O8 O13 O9 -26.3(5) no
O12 O8 O13 Cl2 -38.4(2) no
O12 O8 O13 O9 -64.6(6) no
O13 O8 O12 Cl2 37.6(3) no
O13 O8 O12 O10 -1.3(4) no
Cl2 O9 O13 Cl2 0.00(3) no
Cl2 O9 O13 O8 23.1(5) no
Cl2 O9 O14 Cl2 -0.00(2) no
Cl2 O9 O14 O10 45.4(3) no
O13 O9 O14 Cl2 -34.6(7) no
O13 O9 O14 O10 10.8(8) no
O14 O9 O13 Cl2 29.0(6) no
O14 O9 O13 O8 52.1(8) no
Cl2 O10 O12 Cl2 -0.00(3) no
Cl2 O10 O12 O8 35.8(3) no
Cl2 O10 O14 Cl2 -0.00(3) no
Cl2 O10 O14 O9 -41.7(3) no
O12 O10 O14 Cl2 -29.0(6) no
O12 O10 O14 O9 -70.7(7) no
O14 O10 O12 Cl2 27.3(6) no
O14 O10 O12 O8 63.2(7) no
Cl2 O11 O15 Cl2 -0.00(3) no
Zn1 N1 C1 C2 42.06(17) no
Zn1 N1 C4 C5 29.72(18) no
Zn1 N1 C14 C15 23.2(2) no
C1 N1 C4 C5 -82.34(18) no
C4 N1 C1 C2 155.97(16) no
C1 N1 C14 C15 137.35(15) no
C14 N1 C1 C2 -75.39(17) no
C4 N1 C14 C15 -94.27(17) no
C14 N1 C4 C5 148.73(15) no
Zn2 N2 C3 C2 -41.70(18) no
Zn2 N2 C24 C25 -33.37(16) no
Zn2 N2 C34 C35 -25.4(2) no
C3 N2 C24 C25 81.02(17) no
C24 N2 C3 C2 -157.72(16) no
C3 N2 C34 C35 -140.83(16) no
C34 N2 C3 C2 75.58(19) no
C24 N2 C34 C35 92.78(18) no
C34 N2 C24 C25 -151.89(12) no
Zn1 N3 C5 C4 16.4(3) no
Zn1 N3 C5 C6 -168.50(13) no
Zn1 N3 C12 C11 -14.3(3) no
Zn1 N3 C12 C13 168.61(12) no
C5 N3 C12 C11 173.42(17) no
C5 N3 C12 C13 -3.7(3) no
C12 N3 C5 C4 -170.18(16) no
C12 N3 C5 C6 5.0(3) no
Zn1 N4 C15 C14 -15.2(3) no
Zn1 N4 C15 C16 163.68(13) no
Zn1 N4 C22 C21 22.6(3) no
Zn1 N4 C22 C23 -157.93(12) no
C15 N4 C22 C21 -173.55(16) no
C15 N4 C22 C23 5.9(3) no
C22 N4 C15 C14 179.12(15) no
C22 N4 C15 C16 -2.0(3) no
Zn2 N5 C25 C24 -24.01(18) no
Zn2 N5 C25 C26 158.44(13) no
Zn2 N5 C32 C31 29.0(3) no
Zn2 N5 C32 C33 -153.42(11) no
C25 N5 C32 C31 -170.77(15) no
C25 N5 C32 C33 6.8(3) no
C32 N5 C25 C24 172.52(14) no
C32 N5 C25 C26 -5.0(3) no
Zn2 N6 C35 C34 5.1(3) no
Zn2 N6 C35 C36 -173.83(14) no
Zn2 N6 C42 C41 -10.4(3) no
Zn2 N6 C42 C43 172.14(12) no
C35 N6 C42 C41 174.93(18) no
C35 N6 C42 C43 -2.5(3) no
C42 N6 C35 C34 -179.47(17) no
C42 N6 C35 C36 1.6(3) no
N1 C1 C2 O1 -54.1(3) no
N1 C1 C2 C3 -175.35(15) no
O1 C2 C3 N2 52.0(3) no
C1 C2 C3 N2 173.00(16) no
N1 C4 C5 N3 -32.9(3) no
N1 C4 C5 C6 151.77(16) no
N3 C5 C6 C7 -2.0(4) no
C4 C5 C6 C7 173.11(18) no
C5 C6 C7 C13 -2.3(4) no
C6 C7 C13 C8 -174.2(2) no
C6 C7 C13 C12 3.4(4) no
C9 C8 C13 C7 176.7(3) no
C9 C8 C13 C12 -0.8(4) no
C13 C8 C9 C10 0.9(4) no
C8 C9 C10 C11 -0.2(4) no
C9 C10 C11 C12 -0.5(4) no
C10 C11 C12 N3 -176.6(2) no
C10 C11 C12 C13 0.6(4) no
N3 C12 C13 C7 -0.4(3) no
N3 C12 C13 C8 177.24(17) no
C11 C12 C13 C7 -177.59(19) no
C11 C12 C13 C8 0.1(3) no
N1 C14 C15 N4 -6.4(3) no
N1 C14 C15 C16 174.68(16) no
N4 C15 C16 C17 -2.6(4) no
C14 C15 C16 C17 176.2(2) no
C15 C16 C17 C23 3.3(4) no
C16 C17 C23 C18 -179.9(3) no
C16 C17 C23 C22 0.4(4) no
C19 C18 C23 C17 -177.6(2) no
C19 C18 C23 C22 2.1(4) no
C23 C18 C19 C20 2.1(4) no
C18 C19 C20 C21 -2.9(4) no
C19 C20 C21 C22 -0.5(4) no
C20 C21 C22 N4 -175.95(18) no
C20 C21 C22 C23 4.6(3) no
N4 C22 C23 C17 -5.1(3) no
N4 C22 C23 C18 175.19(17) no
C21 C22 C23 C17 174.31(17) no
C21 C22 C23 C18 -5.3(3) no
N2 C24 C25 N5 40.4(2) no
N2 C24 C25 C26 -141.94(15) no
N5 C25 C26 C27 -0.7(3) no
C24 C25 C26 C27 -178.16(17) no
C25 C26 C27 C33 4.7(3) no
C26 C27 C33 C28 175.67(18) no
C26 C27 C33 C32 -2.9(3) no
C29 C28 C33 C27 -176.15(18) no
C29 C28 C33 C32 2.4(3) no
C33 C28 C29 C30 0.2(4) no
C28 C29 C30 C31 -1.3(4) no
C29 C30 C31 C32 -0.3(4) no
C30 C31 C32 N5 -179.43(18) no
C30 C31 C32 C33 3.0(3) no
N5 C32 C33 C27 -2.9(3) no
N5 C32 C33 C28 178.48(15) no
C31 C32 C33 C27 174.66(16) no
C31 C32 C33 C28 -3.9(3) no
N2 C34 C35 N6 14.7(3) no
N2 C34 C35 C36 -166.31(17) no
N6 C35 C36 C37 0.3(4) no
C34 C35 C36 C37 -178.6(2) no
C35 C36 C37 C43 -1.3(4) no
C36 C37 C43 C38 -177.6(3) no
C36 C37 C43 C42 0.4(4) no
C39 C38 C43 C37 176.8(3) no
C39 C38 C43 C42 -1.2(4) no
C43 C38 C39 C40 -0.4(4) no
C38 C39 C40 C41 1.0(4) no
C39 C40 C41 C42 -0.1(4) no
C40 C41 C42 N6 -179.0(2) no
C40 C41 C42 C43 -1.5(4) no
N6 C42 C43 C37 1.5(3) no
N6 C42 C43 C38 179.61(18) no
C41 C42 C43 C37 -175.92(19) no
C41 C42 C43 C38 2.2(3) no
